data_4332040
loop_
_publ_author_name
'Mitra, Amitabha'
'Parkin, Sean'
'Atwood, David A.'

_publ_section_title
;
 Aluminum Phosphinate and Phosphates of Salen Ligands
;
_journal_issue 10
_journal_name_full 'Inorganic Chemistry'
_journal_page_first 3970
_journal_page_last 3975
_journal_paper_doi 10.1021/ic052090k
_journal_volume 45
_journal_year 2006
_chemical_formula_sum 'C115 H169 Al3 Br N6 O15 P2'
_chemical_formula_weight 2098.35
_chemical_name_systematic
; 
 ? 
;
_space_group_IT_number 2
_symmetry_cell_setting triclinic
_symmetry_space_group_name_Hall '-P 1'
_symmetry_space_group_name_H-M 'P -1'
_atom_sites_solution_hydrogens geom
_atom_sites_solution_primary direct
_atom_sites_solution_secondary difmap
_audit_creation_method SHELXL-97
_cell_angle_alpha 89.9924(4)
_cell_angle_beta 71.8021(4)
_cell_angle_gamma 82.2916(4)
_cell_formula_units_Z 2
_cell_length_a 15.02320(10)
_cell_length_b 18.8031(2)
_cell_length_c 21.9993(3)
_cell_measurement_reflns_used 21356
_cell_measurement_temperature 90.0(2)
_cell_measurement_theta_max 25.35
_cell_measurement_theta_min 1.00
_cell_volume 5844.49(11)
_computing_cell_refinement 'SCALEPACK (Otwinowski & Minor, 1997)'
_computing_data_collection 'COLLECT (Nonius, 1998)'
_computing_data_reduction 'DENZO-SMN, Nonius, 1998'
_computing_molecular_graphics 'XP in SHELXTL (Sheldrick, 1995)'
_computing_publication_material
;
SHELXL97-2 (sheldrick, 1997) and local procedures)
;
_computing_structure_refinement 'SHELXL-97 (Sheldrick, 1997)'
_computing_structure_solution 'SHELXS-97 (Sheldrick, 1990)'
_diffrn_ambient_temperature 90(2)
_diffrn_detector_area_resol_mean 18
_diffrn_measured_fraction_theta_full 1.000
_diffrn_measured_fraction_theta_max 1.000
_diffrn_measurement_device_type 'Nonius Kappa CCD diffractometer'
_diffrn_measurement_method '\w scans at fixed \c = 55\%'
_diffrn_radiation_monochromator graphite
_diffrn_radiation_source 'fine-focus sealed tube'
_diffrn_radiation_type MoK\a
_diffrn_radiation_wavelength 0.71073
_diffrn_reflns_av_R_equivalents 0.0711
_diffrn_reflns_av_sigmaI/netI 0.1047
_diffrn_reflns_limit_h_max 17
_diffrn_reflns_limit_h_min -17
_diffrn_reflns_limit_k_max 22
_diffrn_reflns_limit_k_min -22
_diffrn_reflns_limit_l_max 26
_diffrn_reflns_limit_l_min -26
_diffrn_reflns_number 41073
_diffrn_reflns_theta_full 25.00
_diffrn_reflns_theta_max 25.00
_diffrn_reflns_theta_min 1.46
_exptl_absorpt_coefficient_mu 0.463
_exptl_absorpt_correction_T_max 0.9551
_exptl_absorpt_correction_T_min 0.8546
_exptl_absorpt_correction_type multi-scan
_exptl_absorpt_process_details 'Scalepack (Otwinowski & Minor, 1997)'
_exptl_crystal_colour 'pale yellow'
_exptl_crystal_density_diffrn 1.192
_exptl_crystal_density_method 'not measured'
_exptl_crystal_description block
_exptl_crystal_F_000 2250
_exptl_crystal_size_max 0.35
_exptl_crystal_size_mid 0.10
_exptl_crystal_size_min 0.10
_refine_diff_density_max 0.844
_refine_diff_density_min -0.659
_refine_diff_density_rms 0.077
_refine_ls_extinction_method none
_refine_ls_goodness_of_fit_ref 1.049
_refine_ls_hydrogen_treatment constr
_refine_ls_matrix_type full
_refine_ls_number_parameters 1311
_refine_ls_number_reflns 20590
_refine_ls_number_restraints 337
_refine_ls_restrained_S_all 1.046
_refine_ls_R_factor_all 0.1434
_refine_ls_R_factor_gt 0.0730
_refine_ls_shift/su_max 0.012
_refine_ls_shift/su_mean 0.000
_refine_ls_structure_factor_coef Fsqd
_refine_ls_weighting_details 'calc w=1/[\s^2^(Fo^2^)+(0.1100P)^2^+2.5757P] where P=(Fo^2^+2Fc^2^)/3'
_refine_ls_weighting_scheme calc
_refine_ls_wR_factor_gt 0.1833
_refine_ls_wR_factor_ref 0.2158
_reflns_number_gt 11540
_reflns_number_total 20590
_reflns_threshold_expression >2sigma(I)
_cod_data_source_file ic052090ksup2.cif
_cod_data_source_block k05067
_cod_database_code 4332040

loop_
_symmetry_equiv_pos_as_xyz
'x, y, z'
'-x, -y, -z'

loop_
_atom_site_label
_atom_site_type_symbol
_atom_site_fract_x
_atom_site_fract_y
_atom_site_fract_z
_atom_site_U_iso_or_equiv
_atom_site_adp_type
_atom_site_occupancy
_atom_site_symmetry_multiplicity
_atom_site_calc_flag
_atom_site_refinement_flags
_atom_site_disorder_assembly
_atom_site_disorder_group
Br1 Br 0.65317(3) 0.55116(3) 0.34848(2) 0.04206(17) Uani 1 1 d . . .
P1P P 0.22876(9) 0.79562(7) 0.50058(6) 0.0358(3) Uani 1 1 d . . .
O1P O 0.2438(2) 0.73937(16) 0.54456(15) 0.0422(8) Uani 1 1 d . . .
O2P O 0.2869(2) 0.78301(17) 0.43248(15) 0.0425(8) Uani 1 1 d . A .
O3P O 0.2460(3) 0.86689(17) 0.52928(15) 0.0491(9) Uani 1 1 d . . .
O4P O 0.1231(2) 0.80757(18) 0.50260(15) 0.0442(9) Uani 1 1 d . . .
C1P C 0.2385(5) 0.9320(3) 0.4959(3) 0.0674(17) Uani 1 1 d . . .
H1P1 H 0.2973 0.9333 0.4606 0.101 Uiso 1 1 calc R . .
H1P2 H 0.2276 0.9735 0.5255 0.101 Uiso 1 1 calc R . .
H1P3 H 0.1855 0.9335 0.4786 0.101 Uiso 1 1 calc R . .
C2P C 0.0483(4) 0.8090(3) 0.5630(2) 0.0582(15) Uani 1 1 d . . .
H2P1 H 0.0491 0.7609 0.5802 0.087 Uiso 1 1 calc R . .
H2P2 H -0.0129 0.8241 0.5563 0.087 Uiso 1 1 calc R . .
H2P3 H 0.0578 0.8430 0.5933 0.087 Uiso 1 1 calc R . .
P2P P 0.32799(15) 0.75507(14) 0.19120(9) 0.0296(5) Uani 0.779(5) 1 d PU A 1
P2P' P 0.3176(7) 0.7242(5) 0.1893(4) 0.0296(5) Uani 0.221(5) 1 d PU A 2
O5P O 0.3404(3) 0.7743(3) 0.25243(17) 0.0346(11) Uani 0.779(5) 1 d PU A 1
O5P' O 0.3446(10) 0.7244(9) 0.2486(7) 0.032(4) Uiso 0.221(5) 1 d PU A 2
O6P O 0.3775(2) 0.68346(18) 0.15576(18) 0.0542(10) Uani 1 1 d U . .
O7P O 0.3683(3) 0.8095(2) 0.13858(18) 0.0373(12) Uani 0.779(5) 1 d PU A 1
O8P O 0.2204(3) 0.7600(2) 0.20057(19) 0.0422(13) Uani 0.779(5) 1 d PU A 1
C3P C 0.3389(12) 0.8744(8) 0.1508(8) 0.099(6) Uani 0.779(5) 1 d PU A 1
H3P1 H 0.2701 0.8811 0.1708 0.148 Uiso 0.779(5) 1 calc PR A 1
H3P2 H 0.3548 0.9003 0.1110 0.148 Uiso 0.779(5) 1 calc PR A 1
H3P3 H 0.3686 0.8930 0.1801 0.148 Uiso 0.779(5) 1 calc PR A 1
C4P C 0.1867(10) 0.7191(9) 0.1525(7) 0.135(6) Uani 0.779(5) 1 d PU A 1
H4P1 H 0.2181 0.7329 0.1088 0.202 Uiso 0.779(5) 1 calc PR A 1
H4P2 H 0.1180 0.7313 0.1626 0.202 Uiso 0.779(5) 1 calc PR A 1
H4P3 H 0.2027 0.6673 0.1556 0.202 Uiso 0.779(5) 1 calc PR A 1
O7P' O 0.2882(10) 0.8044(7) 0.1715(7) 0.033(4) Uiso 0.221(5) 1 d PU A 2
O8P' O 0.2206(10) 0.6944(8) 0.2074(7) 0.040(4) Uiso 0.221(5) 1 d PU A 2
C3P' C 0.343(2) 0.8916(18) 0.1516(18) 0.015(6) Uiso 0.221(5) 1 d PU A 2
H3P4 H 0.2976 0.9278 0.1405 0.023 Uiso 0.221(5) 1 calc PR A 2
H3P5 H 0.4010 0.8822 0.1153 0.023 Uiso 0.221(5) 1 calc PR A 2
H3P6 H 0.3569 0.9093 0.1889 0.023 Uiso 0.221(5) 1 calc PR A 2
C4P' C 0.186(2) 0.7511(11) 0.1462(13) 0.009(5) Uiso 0.221(5) 1 d PU A 2
H4P4 H 0.1226 0.7432 0.1462 0.014 Uiso 0.221(5) 1 calc PR A 2
H4P5 H 0.2316 0.7379 0.1038 0.014 Uiso 0.221(5) 1 calc PR A 2
H4P6 H 0.1850 0.8019 0.1567 0.014 Uiso 0.221(5) 1 calc PR A 2
Al1A Al 0.28772(9) 0.68502(7) 0.60195(6) 0.0296(3) Uani 1 1 d . . .
N1A N 0.2262(3) 0.60406(19) 0.58323(17) 0.0306(9) Uani 1 1 d . . .
N2A N 0.3949(3) 0.63334(19) 0.52997(17) 0.0309(9) Uani 1 1 d . . .
O1A O 0.1860(2) 0.71565(16) 0.67060(15) 0.0375(8) Uani 1 1 d . . .
O2A O 0.3620(2) 0.74686(15) 0.61475(13) 0.0320(7) Uani 1 1 d . . .
C1A C 0.1161(3) 0.6825(2) 0.7054(2) 0.0328(11) Uani 1 1 d . . .
C2A C 0.0565(3) 0.7129(2) 0.7657(2) 0.0289(11) Uani 1 1 d . . .
C3A C 0.0746(3) 0.7833(2) 0.7928(2) 0.0333(11) Uani 1 1 d . . .
C4A C 0.1743(3) 0.7747(2) 0.7994(2) 0.0362(12) Uani 1 1 d . . .
H4A1 H 0.1848 0.8200 0.8162 0.054 Uiso 1 1 calc R . .
H4A2 H 0.2215 0.7621 0.7573 0.054 Uiso 1 1 calc R . .
H4A3 H 0.1801 0.7365 0.8288 0.054 Uiso 1 1 calc R . .
C5A C 0.0656(3) 0.8446(2) 0.7481(2) 0.0379(12) Uani 1 1 d . . .
H5A1 H 0.0023 0.8503 0.7434 0.057 Uiso 1 1 calc R . .
H5A2 H 0.1133 0.8333 0.7060 0.057 Uiso 1 1 calc R . .
H5A3 H 0.0754 0.8894 0.7663 0.057 Uiso 1 1 calc R . .
C6A C 0.0039(3) 0.8056(3) 0.8588(2) 0.0401(12) Uani 1 1 d . . .
H6A1 H -0.0602 0.8144 0.8556 0.060 Uiso 1 1 calc R . .
H6A2 H 0.0190 0.8495 0.8749 0.060 Uiso 1 1 calc R . .
H6A3 H 0.0074 0.7671 0.8883 0.060 Uiso 1 1 calc R . .
C7A C -0.0176(3) 0.6767(2) 0.7991(2) 0.0342(11) Uani 1 1 d . . .
H7A H -0.0578 0.6970 0.8394 0.041 Uiso 1 1 calc R . .
C8A C -0.0370(3) 0.6122(2) 0.7774(2) 0.0339(11) Uani 1 1 d . . .
C9A C -0.1221(3) 0.5777(3) 0.8175(2) 0.0379(12) Uani 1 1 d . . .
C10A C -0.2133(3) 0.6312(3) 0.8277(2) 0.0396(12) Uani 1 1 d . . .
H10A H -0.2087 0.6753 0.8496 0.059 Uiso 1 1 calc R . .
H10B H -0.2678 0.6096 0.8539 0.059 Uiso 1 1 calc R . .
H10C H -0.2214 0.6426 0.7861 0.059 Uiso 1 1 calc R . .
C11A C -0.1100(4) 0.5575(3) 0.8820(2) 0.0511(14) Uani 1 1 d . . .
H11A H -0.0522 0.5231 0.8749 0.077 Uiso 1 1 calc R . .
H11B H -0.1647 0.5356 0.9074 0.077 Uiso 1 1 calc R . .
H11C H -0.1053 0.6007 0.9051 0.077 Uiso 1 1 calc R . .
C12A C -0.1335(4) 0.5091(3) 0.7849(3) 0.0491(14) Uani 1 1 d . . .
H12A H -0.1405 0.5201 0.7429 0.074 Uiso 1 1 calc R . .
H12B H -0.1899 0.4900 0.8115 0.074 Uiso 1 1 calc R . .
H12C H -0.0775 0.4733 0.7793 0.074 Uiso 1 1 calc R . .
C13A C 0.0224(3) 0.5835(3) 0.7193(2) 0.0377(12) Uani 1 1 d . . .
H13A H 0.0118 0.5395 0.7035 0.045 Uiso 1 1 calc R . .
C14A C 0.0980(3) 0.6167(2) 0.6826(2) 0.0335(11) Uani 1 1 d . . .
C15A C 0.1532(3) 0.5829(2) 0.6217(2) 0.0368(12) Uani 1 1 d . . .
H15A H 0.1335 0.5410 0.6089 0.044 Uiso 1 1 calc R . .
C16A C 0.2749(3) 0.5660(3) 0.5212(2) 0.0379(12) Uani 1 1 d . . .
H16A H 0.2566 0.5919 0.4868 0.045 Uiso 1 1 calc R . .
H16B H 0.2579 0.5169 0.5218 0.045 Uiso 1 1 calc R . .
C17A C 0.3800(3) 0.5628(2) 0.5097(2) 0.0372(12) Uani 1 1 d . . .
H17A H 0.4022 0.5247 0.5348 0.045 Uiso 1 1 calc R . .
H17B H 0.4154 0.5522 0.4637 0.045 Uiso 1 1 calc R . .
C18A C 0.4707(3) 0.6590(2) 0.5010(2) 0.0349(11) Uani 1 1 d . . .
H18A H 0.5144 0.6322 0.4649 0.042 Uiso 1 1 calc R . .
C19A C 0.4948(3) 0.7257(2) 0.5191(2) 0.0329(11) Uani 1 1 d . . .
C20A C 0.4398(3) 0.7672(2) 0.5753(2) 0.0316(11) Uani 1 1 d . . .
C21A C 0.4712(3) 0.8310(3) 0.5899(2) 0.0357(12) Uani 1 1 d . . .
C22A C 0.4159(3) 0.8777(2) 0.6502(2) 0.0352(12) Uani 1 1 d . . .
C23A C 0.4158(4) 0.8338(3) 0.7098(2) 0.0438(13) Uani 1 1 d . . .
H23A H 0.3840 0.7916 0.7095 0.066 Uiso 1 1 calc R . .
H23B H 0.3822 0.8638 0.7487 0.066 Uiso 1 1 calc R . .
H23C H 0.4812 0.8181 0.7088 0.066 Uiso 1 1 calc R . .
C24A C 0.3146(3) 0.9032(3) 0.6513(2) 0.0409(12) Uani 1 1 d . . .
H24A H 0.3155 0.9320 0.6140 0.061 Uiso 1 1 calc R . .
H24B H 0.2808 0.9326 0.6906 0.061 Uiso 1 1 calc R . .
H24C H 0.2823 0.8616 0.6500 0.061 Uiso 1 1 calc R . .
C25A C 0.4617(4) 0.9452(3) 0.6551(2) 0.0465(13) Uani 1 1 d . . .
H25A H 0.5263 0.9308 0.6561 0.070 Uiso 1 1 calc R . .
H25B H 0.4245 0.9734 0.6944 0.070 Uiso 1 1 calc R . .
H25C H 0.4633 0.9744 0.6180 0.070 Uiso 1 1 calc R . .
C26A C 0.5572(3) 0.8475(3) 0.5484(2) 0.0417(13) Uani 1 1 d . . .
H26A H 0.5791 0.8898 0.5581 0.050 Uiso 1 1 calc R . .
C27A C 0.6129(3) 0.8057(3) 0.4937(2) 0.0444(13) Uani 1 1 d . . .
C28A C 0.7083(4) 0.8292(3) 0.4538(3) 0.0534(15) Uani 1 1 d . . .
C29A C 0.6906(4) 0.8999(3) 0.4244(3) 0.0629(17) Uani 1 1 d . . .
H29A H 0.6530 0.9357 0.4582 0.094 Uiso 1 1 calc R . .
H29B H 0.6559 0.8939 0.3941 0.094 Uiso 1 1 calc R . .
H29C H 0.7512 0.9160 0.4018 0.094 Uiso 1 1 calc R . .
C30A C 0.7679(4) 0.8357(4) 0.4968(3) 0.090(2) Uani 1 1 d . . .
H30A H 0.7750 0.7903 0.5180 0.136 Uiso 1 1 calc R . .
H30B H 0.7370 0.8745 0.5293 0.136 Uiso 1 1 calc R . .
H30C H 0.8304 0.8463 0.4712 0.136 Uiso 1 1 calc R . .
C31A C 0.7636(4) 0.7726(4) 0.3990(4) 0.094(3) Uani 1 1 d . . .
H31A H 0.8221 0.7895 0.3731 0.141 Uiso 1 1 calc R . .
H31B H 0.7244 0.7655 0.3718 0.141 Uiso 1 1 calc R . .
H31C H 0.7791 0.7269 0.4174 0.141 Uiso 1 1 calc R . .
C32A C 0.5807(3) 0.7455(3) 0.4799(2) 0.0400(12) Uani 1 1 d . . .
H32A H 0.6169 0.7161 0.4431 0.048 Uiso 1 1 calc R . .
O3A O 0.3334(2) 0.61520(17) 0.66039(14) 0.0383(8) Uani 1 1 d . . .
C33A C 0.3993(5) 0.6249(4) 0.6906(3) 0.079(2) Uani 1 1 d . . .
H33A H 0.4580 0.6346 0.6588 0.118 Uiso 1 1 calc R . .
H33B H 0.4121 0.5814 0.7128 0.118 Uiso 1 1 calc R . .
H33C H 0.3743 0.6657 0.7218 0.118 Uiso 1 1 calc R . .
Al1B Al 0.30333(9) 0.77393(7) 0.34429(6) 0.0298(3) Uani 1 1 d . . .
N1B N 0.4157(2) 0.7005(2) 0.33706(17) 0.0327(9) Uani 1 1 d . A .
N2B N 0.4018(3) 0.8390(2) 0.3350(2) 0.0530(13) Uani 1 1 d . A .
O1B O 0.2266(2) 0.70601(15) 0.35441(15) 0.0345(8) Uani 1 1 d . A .
O2B O 0.2157(2) 0.85123(17) 0.34684(18) 0.0503(10) Uani 1 1 d . A .
C1B C 0.2388(3) 0.6362(2) 0.3618(2) 0.0324(11) Uani 1 1 d . . .
C2B C 0.1609(3) 0.5967(2) 0.3767(2) 0.0345(11) Uani 1 1 d . A .
C3B C 0.0606(4) 0.6355(3) 0.3859(3) 0.0507(15) Uani 1 1 d . . .
C4B C 0.0567(4) 0.6719(3) 0.3246(3) 0.0576(16) Uani 1 1 d . A .
H4B1 H 0.0722 0.6355 0.2896 0.086 Uiso 1 1 calc R . .
H4B2 H 0.1026 0.7060 0.3136 0.086 Uiso 1 1 calc R . .
H4B3 H -0.0070 0.6975 0.3312 0.086 Uiso 1 1 calc R . .
C5B C 0.0325(4) 0.6914(3) 0.4422(3) 0.075(2) Uani 1 1 d . A .
H5B1 H -0.0326 0.7147 0.4492 0.113 Uiso 1 1 calc R . .
H5B2 H 0.0755 0.7277 0.4321 0.113 Uiso 1 1 calc R . .
H5B3 H 0.0366 0.6675 0.4810 0.113 Uiso 1 1 calc R . .
C6B C -0.0130(4) 0.5828(3) 0.4028(3) 0.0639(17) Uani 1 1 d . A .
H6B1 H 0.0009 0.5474 0.3673 0.096 Uiso 1 1 calc R . .
H6B2 H -0.0765 0.6095 0.4102 0.096 Uiso 1 1 calc R . .
H6B3 H -0.0104 0.5582 0.4416 0.096 Uiso 1 1 calc R . .
C7B C 0.1784(4) 0.5233(3) 0.3813(2) 0.0407(12) Uani 1 1 d . . .
H7B H 0.1256 0.4977 0.3907 0.049 Uiso 1 1 calc R A .
C8B C 0.2673(4) 0.4832(3) 0.3731(2) 0.0390(12) Uani 1 1 d . A .
C9B C 0.2839(4) 0.4018(3) 0.3763(2) 0.0469(14) Uani 1 1 d . . .
C10B C 0.1887(4) 0.3683(3) 0.3900(3) 0.0670(17) Uani 1 1 d . A .
H10D H 0.1613 0.3799 0.3556 0.100 Uiso 1 1 calc R . .
H10E H 0.1439 0.3883 0.4310 0.100 Uiso 1 1 calc R . .
H10F H 0.2020 0.3160 0.3919 0.100 Uiso 1 1 calc R . .
C11B C 0.3217(5) 0.3797(3) 0.4298(3) 0.079(2) Uani 1 1 d . A .
H11D H 0.3370 0.3272 0.4282 0.119 Uiso 1 1 calc R . .
H11E H 0.2740 0.3959 0.4708 0.119 Uiso 1 1 calc R . .
H11F H 0.3790 0.4015 0.4254 0.119 Uiso 1 1 calc R . .
C12B C 0.3460(4) 0.3692(3) 0.3123(3) 0.0601(16) Uani 1 1 d . A .
H12D H 0.3152 0.3820 0.2798 0.090 Uiso 1 1 calc R . .
H12E H 0.3563 0.3168 0.3145 0.090 Uiso 1 1 calc R . .
H12F H 0.4070 0.3874 0.3009 0.090 Uiso 1 1 calc R . .
C13B C 0.3420(4) 0.5227(2) 0.3609(2) 0.0366(12) Uani 1 1 d . . .
H13B H 0.4036 0.4984 0.3560 0.044 Uiso 1 1 calc R A .
C14B C 0.3296(3) 0.5981(2) 0.3556(2) 0.0316(11) Uani 1 1 d . A .
C15B C 0.4137(3) 0.6330(3) 0.3433(2) 0.0366(12) Uani 1 1 d . . .
H15B H 0.4718 0.6034 0.3395 0.044 Uiso 1 1 calc R A .
C16B C 0.5062(6) 0.7308(5) 0.3188(5) 0.037(2) Uani 0.779(5) 1 d PU A 1
H16C H 0.5315 0.7330 0.2717 0.045 Uiso 0.779(5) 1 calc PR A 1
H16D H 0.5535 0.7002 0.3338 0.045 Uiso 0.779(5) 1 calc PR A 1
C17B C 0.4857(4) 0.8057(3) 0.3502(3) 0.0345(16) Uani 0.779(5) 1 d PU A 1
H17C H 0.4727 0.8035 0.3970 0.041 Uiso 0.779(5) 1 calc PR A 1
H17D H 0.5396 0.8327 0.3322 0.041 Uiso 0.779(5) 1 calc PR A 1
C16D C 0.501(3) 0.724(2) 0.3402(16) 0.033(9) Uiso 0.221(5) 1 d PU A 2
H16E H 0.5549 0.6851 0.3269 0.039 Uiso 0.221(5) 1 calc PR A 2
H16F H 0.4934 0.7430 0.3838 0.039 Uiso 0.221(5) 1 calc PR A 2
C17D C 0.5113(14) 0.7814(12) 0.2941(11) 0.031(5) Uiso 0.221(5) 1 d PU A 2
H17E H 0.5132 0.7640 0.2512 0.037 Uiso 0.221(5) 1 calc PR A 2
H17F H 0.5677 0.8050 0.2906 0.037 Uiso 0.221(5) 1 calc PR A 2
C18B C 0.3939(3) 0.9050(3) 0.3209(3) 0.0468(14) Uani 1 1 d . . .
H18B H 0.4471 0.9294 0.3154 0.056 Uiso 1 1 calc R A .
C19B C 0.3105(3) 0.9448(2) 0.3128(2) 0.0329(11) Uani 1 1 d . A .
C20B C 0.2236(3) 0.9164(2) 0.3269(2) 0.0341(11) Uani 1 1 d . . .
C21B C 0.1434(3) 0.9625(2) 0.3213(2) 0.0326(11) Uani 1 1 d . A .
C22B C 0.0445(3) 0.9370(3) 0.3413(2) 0.0423(13) Uani 1 1 d . . .
C23B C 0.0467(4) 0.8701(3) 0.3017(3) 0.0656(18) Uani 1 1 d . A .
H23D H -0.0154 0.8536 0.3161 0.098 Uiso 1 1 calc R . .
H23E H 0.0948 0.8322 0.3070 0.098 Uiso 1 1 calc R . .
H23F H 0.0621 0.8815 0.2564 0.098 Uiso 1 1 calc R . .
C24B C 0.0151(4) 0.9238(4) 0.4142(3) 0.076(2) Uani 1 1 d . A .
H24D H -0.0520 0.9179 0.4297 0.114 Uiso 1 1 calc R . .
H24E H 0.0255 0.9650 0.4372 0.114 Uiso 1 1 calc R . .
H24F H 0.0533 0.8802 0.4217 0.114 Uiso 1 1 calc R . .
C25B C -0.0329(3) 0.9933(3) 0.3322(3) 0.0444(13) Uani 1 1 d . A .
H25D H -0.0171 1.0048 0.2870 0.067 Uiso 1 1 calc R . .
H25E H -0.0377 1.0369 0.3582 0.067 Uiso 1 1 calc R . .
H25F H -0.0935 0.9745 0.3458 0.067 Uiso 1 1 calc R . .
C26B C 0.1549(3) 1.0306(2) 0.3003(2) 0.0281(10) Uani 1 1 d . . .
H26B H 0.1011 1.0605 0.2960 0.034 Uiso 1 1 calc R A .
C27B C 0.2406(3) 1.0588(2) 0.2847(2) 0.0283(10) Uani 1 1 d . A .
C28B C 0.2460(3) 1.1355(2) 0.2606(2) 0.0340(11) Uani 1 1 d . . .
C29B C 0.1671(4) 1.1888(3) 0.3055(3) 0.0473(13) Uani 1 1 d . A .
H29D H 0.1701 1.2369 0.2886 0.071 Uiso 1 1 calc R . .
H29E H 0.1751 1.1894 0.3481 0.071 Uiso 1 1 calc R . .
H29F H 0.1056 1.1743 0.3088 0.071 Uiso 1 1 calc R . .
C30B C 0.2349(3) 1.1368(2) 0.1938(2) 0.0418(13) Uani 1 1 d . A .
H30D H 0.2859 1.1033 0.1645 0.063 Uiso 1 1 calc R . .
H30E H 0.2380 1.1855 0.1781 0.063 Uiso 1 1 calc R . .
H30F H 0.1737 1.1225 0.1960 0.063 Uiso 1 1 calc R . .
C31B C 0.3412(3) 1.1607(3) 0.2566(3) 0.0457(13) Uani 1 1 d . A .
H31D H 0.3930 1.1294 0.2258 0.069 Uiso 1 1 calc R . .
H31E H 0.3500 1.1587 0.2989 0.069 Uiso 1 1 calc R . .
H31F H 0.3409 1.2102 0.2427 0.069 Uiso 1 1 calc R . .
C32B C 0.3169(3) 1.0152(2) 0.29210(19) 0.0299(11) Uani 1 1 d . . .
H32B H 0.3757 1.0330 0.2830 0.036 Uiso 1 1 calc R A .
Al1C Al 0.47779(10) 0.62909(7) 0.10056(6) 0.0331(3) Uani 1 1 d . A .
N1C N 0.5163(3) 0.5787(2) 0.16919(17) 0.0324(9) Uani 1 1 d . . .
N2C N 0.4327(3) 0.5347(2) 0.09593(17) 0.0349(9) Uani 1 1 d . . .
O1C O 0.5795(2) 0.67194(16) 0.08143(14) 0.0359(8) Uani 1 1 d . . .
O2C O 0.4604(2) 0.64848(17) 0.02474(15) 0.0449(9) Uani 1 1 d . . .
C1C C 0.6445(3) 0.6803(2) 0.1104(2) 0.0319(11) Uani 1 1 d . A .
C2C C 0.7104(3) 0.7291(2) 0.0881(2) 0.0357(11) Uani 1 1 d . . .
C3C C 0.7056(3) 0.7786(3) 0.0324(2) 0.0402(12) Uani 1 1 d . A .
C4C C 0.7301(4) 0.7314(3) -0.0286(2) 0.0553(15) Uani 1 1 d . . .
H4C1 H 0.6862 0.6960 -0.0222 0.083 Uiso 1 1 calc R A .
H4C2 H 0.7950 0.7065 -0.0386 0.083 Uiso 1 1 calc R . .
H4C3 H 0.7250 0.7614 -0.0641 0.083 Uiso 1 1 calc R . .
C5C C 0.6063(4) 0.8217(3) 0.0462(3) 0.0544(15) Uani 1 1 d . . .
H5C1 H 0.5594 0.7885 0.0530 0.082 Uiso 1 1 calc R A .
H5C2 H 0.6045 0.8511 0.0097 0.082 Uiso 1 1 calc R . .
H5C3 H 0.5918 0.8529 0.0847 0.082 Uiso 1 1 calc R . .
C6C C 0.7775(4) 0.8316(3) 0.0215(3) 0.0537(15) Uani 1 1 d . . .
H6C1 H 0.7712 0.8633 -0.0128 0.081 Uiso 1 1 calc R A .
H6C2 H 0.8416 0.8050 0.0091 0.081 Uiso 1 1 calc R . .
H6C3 H 0.7656 0.8604 0.0610 0.081 Uiso 1 1 calc R . .
C7C C 0.7805(3) 0.7296(3) 0.1161(2) 0.0399(12) Uani 1 1 d . A .
H7C H 0.8251 0.7620 0.1006 0.048 Uiso 1 1 calc R . .
C8C C 0.7908(3) 0.6859(3) 0.1655(2) 0.0424(13) Uani 1 1 d . . .
C9C C 0.8773(4) 0.6844(3) 0.1890(3) 0.0542(15) Uani 1 1 d . A .
C10C C 0.8847(5) 0.7567(3) 0.2108(3) 0.078(2) Uani 1 1 d . . .
H10G H 0.8923 0.7889 0.1751 0.117 Uiso 1 1 calc R A .
H10H H 0.9396 0.7544 0.2261 0.117 Uiso 1 1 calc R . .
H10I H 0.8271 0.7749 0.2457 0.117 Uiso 1 1 calc R . .
C11C C 0.8778(4) 0.6296(3) 0.2390(3) 0.075(2) Uani 1 1 d . . .
H11G H 0.9348 0.6294 0.2517 0.113 Uiso 1 1 calc R A .
H11H H 0.8774 0.5818 0.2212 0.113 Uiso 1 1 calc R . .
H11I H 0.8215 0.6418 0.2765 0.113 Uiso 1 1 calc R . .
C12C C 0.9692(4) 0.6583(4) 0.1300(3) 0.082(2) Uani 1 1 d . . .
H12G H 0.9764 0.6941 0.0971 0.122 Uiso 1 1 calc R A .
H12H H 0.9628 0.6123 0.1121 0.122 Uiso 1 1 calc R . .
H12I H 1.0250 0.6523 0.1446 0.122 Uiso 1 1 calc R . .
C13C C 0.7222(3) 0.6432(3) 0.1902(2) 0.0396(12) Uani 1 1 d . A .
H13C H 0.7235 0.6159 0.2263 0.048 Uiso 1 1 calc R . .
C14C C 0.6502(3) 0.6395(2) 0.1627(2) 0.0307(11) Uani 1 1 d . . .
C15C C 0.5849(3) 0.5901(2) 0.1892(2) 0.0332(11) Uani 1 1 d . A .
H15C H 0.5930 0.5638 0.2244 0.040 Uiso 1 1 calc R . .
C16C C 0.4580(3) 0.5232(3) 0.1974(2) 0.0388(12) Uani 1 1 d . A .
H16G H 0.3944 0.5451 0.2246 0.047 Uiso 1 1 calc R . .
H16H H 0.4881 0.4917 0.2236 0.047 Uiso 1 1 calc R . .
C17C C 0.4516(4) 0.4817(2) 0.1413(2) 0.0390(12) Uani 1 1 d . A .
H17G H 0.5118 0.4497 0.1209 0.047 Uiso 1 1 calc R . .
H17H H 0.3999 0.4519 0.1552 0.047 Uiso 1 1 calc R . .
C18C C 0.3850(3) 0.5187(2) 0.0594(2) 0.0337(11) Uani 1 1 d . A .
H18C H 0.3642 0.4729 0.0635 0.040 Uiso 1 1 calc R . .
C19C C 0.3612(3) 0.5646(2) 0.0133(2) 0.0326(11) Uani 1 1 d . . .
C20C C 0.4004(3) 0.6285(3) -0.0027(2) 0.0350(11) Uani 1 1 d . A .
C21C C 0.3761(3) 0.6701(2) -0.0511(2) 0.0347(11) Uani 1 1 d . . .
C22C C 0.4208(4) 0.7378(2) -0.0746(2) 0.0393(12) Uani 1 1 d . A .
C23C C 0.5292(4) 0.7187(3) -0.1006(3) 0.0521(14) Uani 1 1 d . . .
H23G H 0.5524 0.6953 -0.0676 0.078 Uiso 1 1 calc R A .
H23H H 0.5578 0.7627 -0.1124 0.078 Uiso 1 1 calc R . .
H23I H 0.5465 0.6861 -0.1385 0.078 Uiso 1 1 calc R . .
C24C C 0.3930(4) 0.7946(3) -0.0193(2) 0.0530(15) Uani 1 1 d . . .
H24G H 0.3240 0.8070 -0.0037 0.079 Uiso 1 1 calc R A .
H24H H 0.4219 0.8377 -0.0345 0.079 Uiso 1 1 calc R . .
H24I H 0.4153 0.7753 0.0156 0.079 Uiso 1 1 calc R . .
C25C C 0.3880(4) 0.7713(3) -0.1286(2) 0.0478(14) Uani 1 1 d . . .
H25G H 0.4016 0.7355 -0.1638 0.072 Uiso 1 1 calc R A .
H25H H 0.4216 0.8123 -0.1442 0.072 Uiso 1 1 calc R . .
H25I H 0.3198 0.7878 -0.1126 0.072 Uiso 1 1 calc R . .
C26C C 0.3082(3) 0.6479(2) -0.0750(2) 0.0330(11) Uani 1 1 d . A .
H26C H 0.2896 0.6769 -0.1055 0.040 Uiso 1 1 calc R . .
C27C C 0.2650(3) 0.5856(2) -0.0574(2) 0.0320(11) Uani 1 1 d . . .
C28C C 0.1843(3) 0.5704(3) -0.0822(2) 0.0383(12) Uani 1 1 d . A .
C29C C 0.1023(3) 0.6316(3) -0.0571(2) 0.0506(14) Uani 1 1 d . . .
H29G H 0.0804 0.6331 -0.0102 0.076 Uiso 1 1 calc R A .
H29H H 0.0502 0.6235 -0.0730 0.076 Uiso 1 1 calc R . .
H29I H 0.1238 0.6773 -0.0721 0.076 Uiso 1 1 calc R . .
C30C C 0.2179(4) 0.5673(3) -0.1560(2) 0.0472(14) Uani 1 1 d . . .
H30G H 0.2402 0.6126 -0.1715 0.071 Uiso 1 1 calc R A .
H30H H 0.1651 0.5597 -0.1714 0.071 Uiso 1 1 calc R . .
H30I H 0.2696 0.5275 -0.1721 0.071 Uiso 1 1 calc R . .
C31C C 0.1496(4) 0.4995(3) -0.0593(2) 0.0482(14) Uani 1 1 d . . .
H31G H 0.2024 0.4602 -0.0734 0.072 Uiso 1 1 calc R A .
H31H H 0.0999 0.4908 -0.0774 0.072 Uiso 1 1 calc R . .
H31I H 0.1240 0.5018 -0.0125 0.072 Uiso 1 1 calc R . .
C32C C 0.2949(3) 0.5432(3) -0.0148(2) 0.0340(11) Uani 1 1 d . A .
H32C H 0.2712 0.4990 -0.0039 0.041 Uiso 1 1 calc R . .
C1T1 C 0.3856(5) 1.0132(4) 0.8452(3) 0.127(3) Uiso 1 1 d D . .
C2T1 C 0.3045(6) 0.9792(4) 0.8523(3) 0.138(3) Uiso 1 1 d D . .
H2T1 H 0.2987 0.9367 0.8757 0.166 Uiso 1 1 calc R . .
C3T1 C 0.2344(7) 1.0041(6) 0.8273(4) 0.179(5) Uiso 1 1 d D . .
H3T1 H 0.1814 0.9792 0.8340 0.215 Uiso 1 1 calc R . .
C4T1 C 0.2400(7) 1.0632(5) 0.7937(4) 0.163(4) Uiso 1 1 d D . .
H4T1 H 0.1921 1.0802 0.7753 0.196 Uiso 1 1 calc R . .
C5T1 C 0.3149(6) 1.0982(4) 0.7862(3) 0.114(3) Uiso 1 1 d D . .
H5T1 H 0.3166 1.1409 0.7630 0.137 Uiso 1 1 calc R . .
C6T1 C 0.3885(6) 1.0778(4) 0.8090(3) 0.119(3) Uiso 1 1 d D . .
H6T1 H 0.4398 1.1048 0.8016 0.143 Uiso 1 1 calc R . .
C7T1 C 0.4587(6) 0.9870(5) 0.8718(4) 0.168(4) Uiso 1 1 d D . .
H7T1 H 0.4374 0.9997 0.9178 0.251 Uiso 1 1 calc R . .
H7T2 H 0.5157 1.0087 0.8507 0.251 Uiso 1 1 calc R . .
H7T3 H 0.4732 0.9347 0.8652 0.251 Uiso 1 1 calc R . .
C1T2 C 0.0560(7) 0.9069(6) 0.0617(5) 0.157(6) Uiso 0.671(7) 1 d PD B 1
C2T2 C 0.1274(8) 0.9312(6) 0.0105(6) 0.156(6) Uiso 0.671(7) 1 d PD B 1
H2T2 H 0.1372 0.9154 -0.0324 0.187 Uiso 0.671(7) 1 calc PR B 1
C3T2 C 0.1815(7) 0.9775(5) 0.0237(5) 0.132(5) Uiso 0.671(7) 1 d PD B 1
H3T2 H 0.2294 0.9940 -0.0106 0.159 Uiso 0.671(7) 1 calc PR B 1
C4T2 C 0.1694(6) 1.0008(4) 0.0839(4) 0.072(3) Uiso 0.671(7) 1 d PD B 1
H4T2 H 0.2088 1.0331 0.0911 0.087 Uiso 0.671(7) 1 calc PR B 1
C5T2 C 0.1029(7) 0.9793(5) 0.1339(4) 0.077(4) Uiso 0.671(7) 1 d PD B 1
H5T2 H 0.0957 0.9964 0.1760 0.092 Uiso 0.671(7) 1 calc PR B 1
C6T2 C 0.0453(7) 0.9328(5) 0.1246(5) 0.108(4) Uiso 0.671(7) 1 d PD B 1
H6T2 H -0.0019 0.9178 0.1602 0.130 Uiso 0.671(7) 1 calc PR B 1
C7T2 C -0.0030(11) 0.8577(8) 0.0494(10) 0.328(16) Uiso 0.671(7) 1 d PD B 1
H7T4 H -0.0146 0.8684 0.0087 0.492 Uiso 0.671(7) 1 calc PR B 1
H7T5 H -0.0634 0.8629 0.0842 0.492 Uiso 0.671(7) 1 calc PR B 1
H7T6 H 0.0291 0.8083 0.0470 0.492 Uiso 0.671(7) 1 calc PR B 1
C1T3 C 0.1051(9) 0.9431(7) 0.0839(6) 0.072(6) Uiso 0.329(7) 1 d PD B 2
C2T3 C 0.0430(11) 0.9630(9) 0.0472(8) 0.131(10) Uiso 0.329(7) 1 d PD B 2
H2T3 H 0.0154 1.0117 0.0485 0.157 Uiso 0.329(7) 1 calc PR B 2
C3T3 C 0.0226(12) 0.9132(10) 0.0101(8) 0.162(13) Uiso 0.329(7) 1 d PD B 2
H3T3 H -0.0188 0.9279 -0.0140 0.195 Uiso 0.329(7) 1 calc PR B 2
C4T3 C 0.0601(11) 0.8436(9) 0.0071(7) 0.088(7) Uiso 0.329(7) 1 d PD B 2
H4T3 H 0.0448 0.8096 -0.0187 0.106 Uiso 0.329(7) 1 calc PR B 2
C5T3 C 0.1186(11) 0.8226(8) 0.0402(7) 0.090(7) Uiso 0.329(7) 1 d PD B 2
H5T3 H 0.1449 0.7734 0.0372 0.108 Uiso 0.329(7) 1 calc PR B 2
C6T3 C 0.1427(10) 0.8690(7) 0.0785(7) 0.072(6) Uiso 0.329(7) 1 d PD B 2
H6T3 H 0.1846 0.8517 0.1015 0.087 Uiso 0.329(7) 1 calc PR B 2
C7T3 C 0.1278(15) 0.9943(10) 0.1232(9) 0.093(9) Uiso 0.329(7) 1 d PD B 2
H7T7 H 0.0828 0.9965 0.1666 0.140 Uiso 0.329(7) 1 calc PR B 2
H7T8 H 0.1241 1.0417 0.1050 0.140 Uiso 0.329(7) 1 calc PR B 2
H7T9 H 0.1921 0.9795 0.1248 0.140 Uiso 0.329(7) 1 calc PR B 2

loop_
_atom_site_aniso_label
_atom_site_aniso_U_11
_atom_site_aniso_U_22
_atom_site_aniso_U_33
_atom_site_aniso_U_23
_atom_site_aniso_U_13
_atom_site_aniso_U_12
Br1 0.0442(3) 0.0392(3) 0.0414(3) 0.0079(2) -0.0150(2) 0.0026(2)
P1P 0.0425(8) 0.0347(7) 0.0354(8) -0.0038(6) -0.0228(6) 0.0020(6)
O1P 0.049(2) 0.0352(19) 0.052(2) 0.0039(16) -0.0308(17) 0.0000(16)
O2P 0.0333(19) 0.056(2) 0.041(2) -0.0090(17) -0.0192(16) 0.0027(16)
O3P 0.078(3) 0.038(2) 0.040(2) 0.0006(16) -0.0306(19) -0.0091(18)
O4P 0.037(2) 0.060(2) 0.036(2) -0.0016(16) -0.0160(16) 0.0036(17)
C1P 0.103(5) 0.052(4) 0.050(4) 0.004(3) -0.024(3) -0.018(3)
C2P 0.048(4) 0.075(4) 0.047(4) -0.007(3) -0.011(3) 0.000(3)
P2P 0.0296(9) 0.0339(16) 0.0273(8) 0.0016(11) -0.0131(6) -0.0008(10)
P2P' 0.0296(9) 0.0339(16) 0.0273(8) 0.0016(11) -0.0131(6) -0.0008(10)
O5P 0.037(2) 0.044(3) 0.028(2) 0.006(2) -0.0173(19) -0.008(2)
O6P 0.043(2) 0.042(2) 0.076(3) -0.001(2) -0.020(2) 0.0007(18)
O7P 0.045(3) 0.041(3) 0.026(2) 0.010(2) -0.013(2) -0.003(2)
O8P 0.027(2) 0.063(3) 0.039(3) -0.002(2) -0.016(2) -0.003(2)
C3P 0.139(10) 0.111(13) 0.059(6) 0.022(8) -0.023(6) -0.082(10)
C4P 0.075(7) 0.258(19) 0.086(8) -0.012(13) -0.049(6) -0.013(13)
Al1A 0.0272(8) 0.0341(8) 0.0313(8) 0.0028(6) -0.0131(6) -0.0073(6)
N1A 0.032(2) 0.031(2) 0.033(2) 0.0021(18) -0.0150(19) -0.0070(18)
N2A 0.032(2) 0.037(2) 0.026(2) 0.0078(18) -0.0138(18) -0.0042(19)
O1A 0.0296(18) 0.0386(19) 0.043(2) -0.0034(15) -0.0072(15) -0.0126(15)
O2A 0.0299(18) 0.0388(19) 0.0307(18) 0.0079(14) -0.0102(14) -0.0143(15)
C1A 0.023(3) 0.045(3) 0.034(3) 0.003(2) -0.012(2) -0.008(2)
C2A 0.023(2) 0.034(3) 0.031(3) 0.003(2) -0.012(2) -0.004(2)
C3A 0.027(3) 0.037(3) 0.036(3) 0.003(2) -0.014(2) 0.001(2)
C4A 0.039(3) 0.033(3) 0.041(3) 0.001(2) -0.020(2) -0.004(2)
C5A 0.034(3) 0.036(3) 0.047(3) 0.000(2) -0.018(2) -0.002(2)
C6A 0.037(3) 0.042(3) 0.041(3) -0.005(2) -0.016(2) 0.002(2)
C7A 0.029(3) 0.041(3) 0.037(3) -0.001(2) -0.018(2) 0.001(2)
C8A 0.028(3) 0.037(3) 0.042(3) 0.006(2) -0.017(2) -0.006(2)
C9A 0.031(3) 0.045(3) 0.039(3) 0.009(2) -0.012(2) -0.009(2)
C10A 0.034(3) 0.053(3) 0.038(3) 0.009(2) -0.016(2) -0.018(2)
C11A 0.043(3) 0.060(4) 0.053(3) 0.022(3) -0.018(3) -0.013(3)
C12A 0.045(3) 0.048(3) 0.057(4) 0.009(3) -0.013(3) -0.019(3)
C13A 0.039(3) 0.037(3) 0.044(3) 0.007(2) -0.020(3) -0.014(2)
C14A 0.031(3) 0.035(3) 0.039(3) 0.001(2) -0.015(2) -0.011(2)
C15A 0.040(3) 0.034(3) 0.043(3) -0.001(2) -0.020(3) -0.011(2)
C16A 0.043(3) 0.037(3) 0.035(3) -0.003(2) -0.012(2) -0.009(2)
C17A 0.040(3) 0.039(3) 0.033(3) 0.001(2) -0.012(2) -0.002(2)
C18A 0.039(3) 0.038(3) 0.028(3) 0.012(2) -0.013(2) -0.001(2)
C19A 0.027(3) 0.039(3) 0.034(3) 0.014(2) -0.013(2) -0.003(2)
C20A 0.031(3) 0.037(3) 0.034(3) 0.016(2) -0.019(2) -0.008(2)
C21A 0.034(3) 0.046(3) 0.034(3) 0.014(2) -0.020(2) -0.010(2)
C22A 0.038(3) 0.044(3) 0.036(3) 0.012(2) -0.022(2) -0.022(2)
C23A 0.054(3) 0.049(3) 0.038(3) 0.009(2) -0.022(3) -0.023(3)
C24A 0.044(3) 0.045(3) 0.042(3) -0.001(2) -0.022(2) -0.015(2)
C25A 0.051(3) 0.051(3) 0.049(3) 0.006(3) -0.027(3) -0.020(3)
C26A 0.040(3) 0.041(3) 0.056(4) 0.019(3) -0.028(3) -0.018(3)
C27A 0.029(3) 0.056(4) 0.045(3) 0.023(3) -0.009(2) -0.005(3)
C28A 0.039(3) 0.053(4) 0.066(4) 0.021(3) -0.009(3) -0.017(3)
C29A 0.056(4) 0.071(4) 0.064(4) 0.030(3) -0.011(3) -0.034(3)
C30A 0.044(4) 0.136(7) 0.106(6) 0.057(5) -0.029(4) -0.049(4)
C31A 0.051(4) 0.074(5) 0.117(6) 0.010(4) 0.032(4) -0.014(4)
C32A 0.036(3) 0.043(3) 0.040(3) 0.015(2) -0.010(2) -0.008(2)
O3A 0.0393(19) 0.050(2) 0.0356(19) 0.0107(15) -0.0238(16) -0.0121(16)
C33A 0.089(5) 0.077(5) 0.087(5) 0.013(4) -0.054(4) -0.009(4)
Al1B 0.0278(8) 0.0357(8) 0.0309(8) 0.0131(6) -0.0143(6) -0.0095(6)
N1B 0.029(2) 0.034(2) 0.036(2) -0.0009(18) -0.0134(18) -0.0027(18)
N2B 0.033(2) 0.044(3) 0.095(4) 0.037(2) -0.035(2) -0.015(2)
O1B 0.0318(18) 0.0248(18) 0.050(2) -0.0015(15) -0.0153(15) -0.0075(14)
O2B 0.0278(18) 0.041(2) 0.091(3) 0.0374(19) -0.0274(18) -0.0150(16)
C1B 0.042(3) 0.036(3) 0.023(3) -0.002(2) -0.016(2) -0.006(2)
C2B 0.043(3) 0.032(3) 0.034(3) 0.002(2) -0.017(2) -0.012(2)
C3B 0.042(3) 0.038(3) 0.073(4) -0.016(3) -0.015(3) -0.016(3)
C4B 0.054(4) 0.041(3) 0.096(5) 0.010(3) -0.047(3) -0.013(3)
C5B 0.042(4) 0.057(4) 0.113(5) -0.032(4) 0.000(3) -0.018(3)
C6B 0.046(3) 0.052(4) 0.096(5) -0.015(3) -0.020(3) -0.021(3)
C7B 0.055(3) 0.039(3) 0.034(3) 0.001(2) -0.017(2) -0.018(3)
C8B 0.062(4) 0.036(3) 0.024(3) 0.006(2) -0.018(2) -0.014(3)
C9B 0.071(4) 0.038(3) 0.038(3) 0.007(2) -0.025(3) -0.011(3)
C10B 0.082(5) 0.044(3) 0.077(4) 0.011(3) -0.024(4) -0.018(3)
C11B 0.150(7) 0.037(3) 0.080(5) 0.015(3) -0.079(5) -0.014(4)
C12B 0.084(4) 0.041(3) 0.067(4) 0.001(3) -0.040(4) -0.008(3)
C13B 0.052(3) 0.031(3) 0.025(3) 0.002(2) -0.015(2) 0.007(2)
C14B 0.042(3) 0.032(3) 0.024(3) 0.004(2) -0.014(2) -0.007(2)
C15B 0.039(3) 0.040(3) 0.031(3) -0.003(2) -0.015(2) 0.005(2)
C16B 0.032(4) 0.037(5) 0.045(6) 0.008(5) -0.018(5) 0.002(3)
C17B 0.027(3) 0.032(4) 0.049(4) 0.010(3) -0.020(3) -0.004(3)
C18B 0.027(3) 0.044(3) 0.080(4) 0.030(3) -0.026(3) -0.016(2)
C19B 0.032(3) 0.032(3) 0.043(3) 0.018(2) -0.020(2) -0.012(2)
C20B 0.028(3) 0.036(3) 0.042(3) 0.020(2) -0.015(2) -0.012(2)
C21B 0.026(3) 0.040(3) 0.037(3) 0.014(2) -0.015(2) -0.013(2)
C22B 0.031(3) 0.039(3) 0.061(4) 0.024(3) -0.018(3) -0.012(2)
C23B 0.032(3) 0.040(3) 0.133(6) 0.027(4) -0.035(3) -0.013(3)
C24B 0.038(3) 0.112(5) 0.085(5) 0.060(4) -0.023(3) -0.024(3)
C25B 0.027(3) 0.047(3) 0.063(4) 0.018(3) -0.018(3) -0.009(2)
C26B 0.024(2) 0.029(3) 0.036(3) 0.005(2) -0.016(2) -0.003(2)
C27B 0.027(3) 0.029(3) 0.033(3) 0.003(2) -0.013(2) -0.007(2)
C28B 0.033(3) 0.029(3) 0.045(3) 0.004(2) -0.017(2) -0.010(2)
C29B 0.051(3) 0.035(3) 0.061(4) -0.006(3) -0.023(3) -0.009(3)
C30B 0.045(3) 0.033(3) 0.051(3) 0.015(2) -0.019(3) -0.011(2)
C31B 0.044(3) 0.030(3) 0.072(4) 0.009(3) -0.028(3) -0.013(2)
C32B 0.027(3) 0.041(3) 0.024(2) 0.006(2) -0.008(2) -0.014(2)
Al1C 0.0371(8) 0.0347(8) 0.0356(8) 0.0092(6) -0.0219(7) -0.0076(7)
N1C 0.033(2) 0.040(2) 0.030(2) 0.0061(18) -0.0155(18) -0.0107(18)
N2C 0.044(2) 0.043(2) 0.027(2) 0.0105(18) -0.0209(19) -0.016(2)
O1C 0.0395(19) 0.0389(19) 0.0393(19) 0.0069(15) -0.0248(16) -0.0104(15)
O2C 0.059(2) 0.052(2) 0.046(2) 0.0223(17) -0.0391(18) -0.0292(18)
C1C 0.029(3) 0.037(3) 0.032(3) -0.003(2) -0.013(2) -0.004(2)
C2C 0.037(3) 0.040(3) 0.035(3) 0.002(2) -0.017(2) -0.009(2)
C3C 0.046(3) 0.039(3) 0.036(3) -0.001(2) -0.012(2) -0.010(2)
C4C 0.074(4) 0.066(4) 0.030(3) 0.006(3) -0.015(3) -0.026(3)
C5C 0.066(4) 0.039(3) 0.071(4) 0.020(3) -0.036(3) -0.016(3)
C6C 0.069(4) 0.051(3) 0.051(3) 0.013(3) -0.026(3) -0.027(3)
C7C 0.035(3) 0.045(3) 0.043(3) 0.001(2) -0.012(2) -0.016(2)
C8C 0.040(3) 0.049(3) 0.046(3) 0.002(3) -0.022(3) -0.010(3)
C9C 0.050(4) 0.068(4) 0.059(4) 0.009(3) -0.029(3) -0.027(3)
C10C 0.089(5) 0.072(5) 0.093(5) -0.012(4) -0.061(4) -0.009(4)
C11C 0.070(4) 0.074(4) 0.113(6) 0.015(4) -0.068(4) -0.021(4)
C12C 0.051(4) 0.101(5) 0.096(5) -0.010(4) -0.029(4) -0.009(4)
C13C 0.032(3) 0.056(3) 0.036(3) 0.005(2) -0.017(2) -0.006(3)
C14C 0.027(3) 0.037(3) 0.030(3) 0.001(2) -0.012(2) -0.001(2)
C15C 0.032(3) 0.040(3) 0.029(3) 0.004(2) -0.015(2) 0.000(2)
C16C 0.038(3) 0.053(3) 0.035(3) 0.012(2) -0.022(2) -0.016(2)
C17C 0.047(3) 0.037(3) 0.042(3) 0.014(2) -0.023(2) -0.015(2)
C18C 0.039(3) 0.037(3) 0.031(3) 0.008(2) -0.015(2) -0.014(2)
C19C 0.036(3) 0.040(3) 0.028(3) 0.005(2) -0.015(2) -0.012(2)
C20C 0.037(3) 0.045(3) 0.032(3) 0.007(2) -0.022(2) -0.013(2)
C21C 0.040(3) 0.040(3) 0.029(3) 0.007(2) -0.018(2) -0.008(2)
C22C 0.053(3) 0.038(3) 0.037(3) 0.014(2) -0.026(3) -0.014(2)
C23C 0.057(4) 0.054(4) 0.055(4) 0.026(3) -0.025(3) -0.023(3)
C24C 0.085(4) 0.047(3) 0.039(3) 0.011(3) -0.034(3) -0.020(3)
C25C 0.070(4) 0.043(3) 0.044(3) 0.014(2) -0.035(3) -0.013(3)
C26C 0.035(3) 0.042(3) 0.026(3) 0.003(2) -0.017(2) 0.000(2)
C27C 0.030(3) 0.044(3) 0.025(3) 0.003(2) -0.014(2) -0.004(2)
C28C 0.041(3) 0.044(3) 0.036(3) 0.000(2) -0.022(2) -0.003(2)
C29C 0.037(3) 0.070(4) 0.048(3) -0.006(3) -0.022(3) 0.001(3)
C30C 0.055(3) 0.053(3) 0.042(3) -0.006(3) -0.032(3) 0.004(3)
C31C 0.047(3) 0.065(4) 0.045(3) 0.001(3) -0.028(3) -0.018(3)
C32C 0.031(3) 0.043(3) 0.029(3) 0.003(2) -0.009(2) -0.011(2)

loop_
_atom_type_symbol
_atom_type_description
_atom_type_scat_dispersion_real
_atom_type_scat_dispersion_imag
_atom_type_scat_source
C C 0.0033 0.0016 'International Tables Vol C Tables 4.2.6.8 and 6.1.1.4'
H H 0.0000 0.0000 'International Tables Vol C Tables 4.2.6.8 and 6.1.1.4'
O O 0.0106 0.0060 'International Tables Vol C Tables 4.2.6.8 and 6.1.1.4'
N N 0.0061 0.0033 'International Tables Vol C Tables 4.2.6.8 and 6.1.1.4'
Al Al 0.0645 0.0514 'International Tables Vol C Tables 4.2.6.8 and 6.1.1.4'
P P 0.1023 0.0942 'International Tables Vol C Tables 4.2.6.8 and 6.1.1.4'
Br Br -0.2901 2.4595 'International Tables Vol C Tables 4.2.6.8 and 6.1.1.4'

loop_
_geom_angle_atom_site_label_1
_geom_angle_atom_site_label_2
_geom_angle_atom_site_label_3
_geom_angle
O1P P1P O2P 116.49(19)
O1P P1P O4P 110.30(19)
O2P P1P O4P 106.98(18)
O1P P1P O3P 105.57(18)
O2P P1P O3P 111.2(2)
O4P P1P O3P 105.87(19)
P1P O1P Al1A 163.6(2)
P1P O2P Al1B 153.4(2)
C1P O3P P1P 118.8(3)
C2P O4P P1P 120.3(3)
O3P C1P H1P1 109.5
O3P C1P H1P2 109.5
H1P1 C1P H1P2 109.5
O3P C1P H1P3 109.5
H1P1 C1P H1P3 109.5
H1P2 C1P H1P3 109.5
O4P C2P H2P1 109.5
O4P C2P H2P2 109.5
H2P1 C2P H2P2 109.5
O4P C2P H2P3 109.5
H2P1 C2P H2P3 109.5
H2P2 C2P H2P3 109.5
O5P P2P O6P 120.1(2)
O5P P2P O8P 108.8(2)
O6P P2P O8P 108.3(3)
O5P P2P O7P 111.1(3)
O6P P2P O7P 100.7(2)
O8P P2P O7P 106.9(2)
O6P P2P' O5P' 102.4(9)
O6P P2P' O8P' 110.9(8)
O5P' P2P' O8P' 106.2(9)
O6P P2P' O7P' 124.4(9)
O5P' P2P' O7P' 110.6(9)
O8P' P2P' O7P' 101.4(9)
P2P O5P Al1B 151.2(3)
P2P' O5P' Al1B 142.8(10)
P2P' O6P P2P 21.8(4)
P2P' O6P Al1C 173.3(5)
P2P O6P Al1C 151.6(3)
C3P O7P P2P 118.1(8)
C4P O8P P2P 119.6(6)
P2P' O7P' C3P' 138.9(13)
P2P' O8P' C4P' 90.1(11)
O7P' C3P' H3P4 109.5
O7P' C3P' H3P5 109.5
H3P4 C3P' H3P5 109.5
O7P' C3P' H3P6 109.5
H3P4 C3P' H3P6 109.5
H3P5 C3P' H3P6 109.5
O8P' C4P' H4P4 109.5
O8P' C4P' H4P5 109.5
H4P4 C4P' H4P5 109.5
O8P' C4P' H4P6 109.5
H4P4 C4P' H4P6 109.5
H4P5 C4P' H4P6 109.5
O2A Al1A O1A 96.55(14)
O2A Al1A O1P 96.07(14)
O1A Al1A O1P 94.80(15)
O2A Al1A N1A 169.86(16)
O1A Al1A N1A 91.38(15)
O1P Al1A N1A 89.52(15)
O2A Al1A N2A 91.32(15)
O1A Al1A N2A 169.73(16)
O1P Al1A N2A 90.90(15)
N1A Al1A N2A 80.11(16)
O2A Al1A O3A 89.69(13)
O1A Al1A O3A 87.36(14)
O1P Al1A O3A 173.56(15)
N1A Al1A O3A 84.36(14)
N2A Al1A O3A 86.09(14)
C15A N1A C16A 120.5(4)
C15A N1A Al1A 124.8(3)
C16A N1A Al1A 114.6(3)
C18A N2A C17A 120.2(4)
C18A N2A Al1A 124.3(3)
C17A N2A Al1A 115.4(3)
C1A O1A Al1A 131.6(3)
C20A O2A Al1A 130.6(3)
O1A C1A C2A 120.2(4)
O1A C1A C14A 120.9(4)
C2A C1A C14A 118.8(4)
C7A C2A C1A 117.5(4)
C7A C2A C3A 121.9(4)
C1A C2A C3A 120.6(4)
C6A C3A C5A 107.6(4)
C6A C3A C4A 107.6(4)
C5A C3A C4A 108.9(4)
C6A C3A C2A 112.0(4)
C5A C3A C2A 110.1(4)
C4A C3A C2A 110.5(3)
C3A C4A H4A1 109.5
C3A C4A H4A2 109.5
H4A1 C4A H4A2 109.5
C3A C4A H4A3 109.5
H4A1 C4A H4A3 109.5
H4A2 C4A H4A3 109.5
C3A C5A H5A1 109.5
C3A C5A H5A2 109.5
H5A1 C5A H5A2 109.5
C3A C5A H5A3 109.5
H5A1 C5A H5A3 109.5
H5A2 C5A H5A3 109.5
C3A C6A H6A1 109.5
C3A C6A H6A2 109.5
H6A1 C6A H6A2 109.5
C3A C6A H6A3 109.5
H6A1 C6A H6A3 109.5
H6A2 C6A H6A3 109.5
C2A C7A C8A 124.6(4)
C2A C7A H7A 117.7
C8A C7A H7A 117.7
C13A C8A C7A 116.7(4)
C13A C8A C9A 123.1(4)
C7A C8A C9A 120.2(4)
C11A C9A C8A 110.0(4)
C11A C9A C12A 107.4(4)
C8A C9A C12A 112.4(4)
C11A C9A C10A 110.2(4)
C8A C9A C10A 109.2(4)
C12A C9A C10A 107.6(4)
C9A C10A H10A 109.5
C9A C10A H10B 109.5
H10A C10A H10B 109.5
C9A C10A H10C 109.5
H10A C10A H10C 109.5
H10B C10A H10C 109.5
C9A C11A H11A 109.5
C9A C11A H11B 109.5
H11A C11A H11B 109.5
C9A C11A H11C 109.5
H11A C11A H11C 109.5
H11B C11A H11C 109.5
C9A C12A H12A 109.5
C9A C12A H12B 109.5
H12A C12A H12B 109.5
C9A C12A H12C 109.5
H12A C12A H12C 109.5
H12B C12A H12C 109.5
C8A C13A C14A 122.3(4)
C8A C13A H13A 118.9
C14A C13A H13A 118.9
C13A C14A C1A 120.1(4)
C13A C14A C15A 117.2(4)
C1A C14A C15A 122.7(4)
N1A C15A C14A 125.7(4)
N1A C15A H15A 117.2
C14A C15A H15A 117.2
N1A C16A C17A 107.3(4)
N1A C16A H16A 110.3
C17A C16A H16A 110.3
N1A C16A H16B 110.3
C17A C16A H16B 110.3
H16A C16A H16B 108.5
N2A C17A C16A 106.8(4)
N2A C17A H17A 110.4
C16A C17A H17A 110.4
N2A C17A H17B 110.4
C16A C17A H17B 110.4
H17A C17A H17B 108.6
N2A C18A C19A 124.8(4)
N2A C18A H18A 117.6
C19A C18A H18A 117.6
C32A C19A C20A 120.9(4)
C32A C19A C18A 116.0(4)
C20A C19A C18A 122.9(4)
O2A C20A C21A 119.8(4)
O2A C20A C19A 121.6(4)
C21A C20A C19A 118.5(4)
C26A C21A C20A 117.2(4)
C26A C21A C22A 121.6(4)
C20A C21A C22A 121.2(4)
C24A C22A C21A 111.4(4)
C24A C22A C25A 107.2(4)
C21A C22A C25A 112.0(4)
C24A C22A C23A 110.2(4)
C21A C22A C23A 108.8(4)
C25A C22A C23A 107.1(4)
C22A C23A H23A 109.5
C22A C23A H23B 109.5
H23A C23A H23B 109.5
C22A C23A H23C 109.5
H23A C23A H23C 109.5
H23B C23A H23C 109.5
C22A C24A H24A 109.5
C22A C24A H24B 109.5
H24A C24A H24B 109.5
C22A C24A H24C 109.5
H24A C24A H24C 109.5
H24B C24A H24C 109.5
C22A C25A H25A 109.5
C22A C25A H25B 109.5
H25A C25A H25B 109.5
C22A C25A H25C 109.5
H25A C25A H25C 109.5
H25B C25A H25C 109.5
C27A C26A C21A 124.4(5)
C27A C26A H26A 117.8
C21A C26A H26A 117.8
C32A C27A C26A 117.4(4)
C32A C27A C28A 124.0(5)
C26A C27A C28A 118.6(5)
C29A C28A C30A 110.4(5)
C29A C28A C27A 110.0(4)
C30A C28A C27A 109.0(5)
C29A C28A C31A 108.4(5)
C30A C28A C31A 108.2(5)
C27A C28A C31A 110.8(5)
C28A C29A H29A 109.5
C28A C29A H29B 109.5
H29A C29A H29B 109.5
C28A C29A H29C 109.5
H29A C29A H29C 109.5
H29B C29A H29C 109.5
C28A C30A H30A 109.5
C28A C30A H30B 109.5
H30A C30A H30B 109.5
C28A C30A H30C 109.5
H30A C30A H30C 109.5
H30B C30A H30C 109.5
C28A C31A H31A 109.5
C28A C31A H31B 109.5
H31A C31A H31B 109.5
C28A C31A H31C 109.5
H31A C31A H31C 109.5
H31B C31A H31C 109.5
C27A C32A C19A 121.4(5)
C27A C32A H32A 119.3
C19A C32A H32A 119.3
C33A O3A Al1A 126.5(3)
O3A C33A H33A 109.5
O3A C33A H33B 109.5
H33A C33A H33B 109.5
O3A C33A H33C 109.5
H33A C33A H33C 109.5
H33B C33A H33C 109.5
O1B Al1B O2B 97.69(15)
O1B Al1B O2P 93.40(15)
O2B Al1B O2P 93.31(16)
O1B Al1B O5P 97.15(17)
O2B Al1B O5P 88.18(18)
O2P Al1B O5P 169.05(17)
O1B Al1B N1B 91.88(15)
O2B Al1B N1B 170.31(16)
O2P Al1B N1B 87.60(15)
O5P Al1B N1B 89.13(17)
O1B Al1B N2B 172.19(16)
O2B Al1B N2B 89.98(16)
O2P Al1B N2B 84.63(17)
O5P Al1B N2B 84.52(19)
N1B Al1B N2B 80.50(16)
O1B Al1B O5P' 77.5(4)
O2B Al1B O5P' 106.6(4)
O2P Al1B O5P' 158.9(4)
O5P Al1B O5P' 25.5(4)
N1B Al1B O5P' 73.9(4)
N2B Al1B O5P' 101.8(4)
C15B N1B C16D 114.5(16)
C15B N1B C16B 121.4(5)
C16D N1B C16B 18.5(13)
C15B N1B Al1B 125.2(3)
C16D N1B Al1B 118.6(16)
C16B N1B Al1B 113.3(4)
C18B N2B C17B 120.3(4)
C18B N2B C17D 118.2(8)
C17B N2B C17D 42.8(7)
C18B N2B Al1B 125.7(3)
C17B N2B Al1B 113.9(3)
C17D N2B Al1B 103.2(7)
C1B O1B Al1B 133.2(3)
C20B O2B Al1B 132.0(3)
O1B C1B C14B 121.3(4)
O1B C1B C2B 120.8(4)
C14B C1B C2B 117.8(4)
C7B C2B C1B 118.4(4)
C7B C2B C3B 121.5(4)
C1B C2B C3B 120.1(4)
C4B C3B C2B 110.0(4)
C4B C3B C5B 110.3(5)
C2B C3B C5B 109.5(4)
C4B C3B C6B 108.6(4)
C2B C3B C6B 111.5(4)
C5B C3B C6B 106.9(4)
C3B C4B H4B1 109.5
C3B C4B H4B2 109.5
H4B1 C4B H4B2 109.5
C3B C4B H4B3 109.5
H4B1 C4B H4B3 109.5
H4B2 C4B H4B3 109.5
C3B C5B H5B1 109.5
C3B C5B H5B2 109.5
H5B1 C5B H5B2 109.5
C3B C5B H5B3 109.5
H5B1 C5B H5B3 109.5
H5B2 C5B H5B3 109.5
C3B C6B H6B1 109.5
C3B C6B H6B2 109.5
H6B1 C6B H6B2 109.5
C3B C6B H6B3 109.5
H6B1 C6B H6B3 109.5
H6B2 C6B H6B3 109.5
C2B C7B C8B 125.5(5)
C2B C7B H7B 117.2
C8B C7B H7B 117.2
C13B C8B C7B 115.4(4)
C13B C8B C9B 120.8(5)
C7B C8B C9B 123.8(5)
C11B C9B C12B 113.0(5)
C11B C9B C8B 111.4(4)
C12B C9B C8B 109.7(4)
C11B C9B C10B 105.7(5)
C12B C9B C10B 105.1(4)
C8B C9B C10B 111.8(4)
C9B C10B H10D 109.5
C9B C10B H10E 109.5
H10D C10B H10E 109.5
C9B C10B H10F 109.5
H10D C10B H10F 109.5
H10E C10B H10F 109.5
C9B C11B H11D 109.5
C9B C11B H11E 109.5
H11D C11B H11E 109.5
C9B C11B H11F 109.5
H11D C11B H11F 109.5
H11E C11B H11F 109.5
C9B C12B H12D 109.5
C9B C12B H12E 109.5
H12D C12B H12E 109.5
C9B C12B H12F 109.5
H12D C12B H12F 109.5
H12E C12B H12F 109.5
C8B C13B C14B 122.2(4)
C8B C13B H13B 118.9
C14B C13B H13B 118.9
C13B C14B C1B 120.5(4)
C13B C14B C15B 116.6(4)
C1B C14B C15B 122.9(4)
N1B C15B C14B 125.1(4)
N1B C15B H15B 117.5
C14B C15B H15B 117.5
N1B C16B C17B 107.3(6)
N1B C16B H16C 110.2
C17B C16B H16C 110.2
N1B C16B H16D 110.2
C17B C16B H16D 110.2
H16C C16B H16D 108.5
N2B C17B C16B 104.0(5)
N2B C17B H17C 111.0
C16B C17B H17C 111.0
N2B C17B H17D 111.0
C16B C17B H17D 111.0
H17C C17B H17D 109.0
N1B C16D C17D 101(2)
N1B C16D H16E 111.5
C17D C16D H16E 111.5
N1B C16D H16F 111.5
C17D C16D H16F 111.5
H16E C16D H16F 109.3
C16D C17D N2B 97(2)
C16D C17D H17E 112.3
N2B C17D H17E 112.3
C16D C17D H17F 112.3
N2B C17D H17F 112.3
H17E C17D H17F 109.9
N2B C18B C19B 124.7(4)
N2B C18B H18B 117.7
C19B C18B H18B 117.7
C32B C19B C20B 120.6(4)
C32B C19B C18B 117.0(4)
C20B C19B C18B 122.4(4)
O2B C20B C19B 121.7(4)
O2B C20B C21B 120.6(4)
C19B C20B C21B 117.6(4)
C26B C21B C20B 118.6(4)
C26B C21B C22B 121.1(4)
C20B C21B C22B 120.2(4)
C23B C22B C25B 107.1(4)
C23B C22B C21B 110.5(4)
C25B C22B C21B 113.0(4)
C23B C22B C24B 112.2(4)
C25B C22B C24B 105.8(4)
C21B C22B C24B 108.2(4)
C22B C23B H23D 109.5
C22B C23B H23E 109.5
H23D C23B H23E 109.5
C22B C23B H23F 109.5
H23D C23B H23F 109.5
H23E C23B H23F 109.5
C22B C24B H24D 109.5
C22B C24B H24E 109.5
H24D C24B H24E 109.5
C22B C24B H24F 109.5
H24D C24B H24F 109.5
H24E C24B H24F 109.5
C22B C25B H25D 109.5
C22B C25B H25E 109.5
H25D C25B H25E 109.5
C22B C25B H25F 109.5
H25D C25B H25F 109.5
H25E C25B H25F 109.5
C21B C26B C27B 124.4(4)
C21B C26B H26B 117.8
C27B C26B H26B 117.8
C32B C27B C26B 116.8(4)
C32B C27B C28B 123.0(4)
C26B C27B C28B 120.2(4)
C30B C28B C29B 109.1(4)
C30B C28B C27B 108.9(4)
C29B C28B C27B 110.6(4)
C30B C28B C31B 108.7(4)
C29B C28B C31B 107.6(4)
C27B C28B C31B 112.0(4)
C28B C29B H29D 109.5
C28B C29B H29E 109.5
H29D C29B H29E 109.5
C28B C29B H29F 109.5
H29D C29B H29F 109.5
H29E C29B H29F 109.5
C28B C30B H30D 109.5
C28B C30B H30E 109.5
H30D C30B H30E 109.5
C28B C30B H30F 109.5
H30D C30B H30F 109.5
H30E C30B H30F 109.5
C28B C31B H31D 109.5
C28B C31B H31E 109.5
H31D C31B H31E 109.5
C28B C31B H31F 109.5
H31D C31B H31F 109.5
H31E C31B H31F 109.5
C27B C32B C19B 121.9(4)
C27B C32B H32B 119.1
C19B C32B H32B 119.1
O1C Al1C O2C 92.14(15)
O1C Al1C O6P 111.64(16)
O2C Al1C O6P 102.21(17)
O1C Al1C N1C 90.01(15)
O2C Al1C N1C 161.90(17)
O6P Al1C N1C 93.65(17)
O1C Al1C N2C 143.45(17)
O2C Al1C N2C 88.56(15)
O6P Al1C N2C 103.87(17)
N1C Al1C N2C 79.13(15)
C15C N1C C16C 120.2(4)
C15C N1C Al1C 126.5(3)
C16C N1C Al1C 113.3(3)
C18C N2C C17C 118.8(4)
C18C N2C Al1C 125.4(3)
C17C N2C Al1C 115.7(3)
C1C O1C Al1C 134.7(3)
C20C O2C Al1C 132.1(3)
O1C C1C C14C 120.8(4)
O1C C1C C2C 121.2(4)
C14C C1C C2C 118.0(4)
C7C C2C C1C 117.9(4)
C7C C2C C3C 121.2(4)
C1C C2C C3C 120.9(4)
C4C C3C C6C 108.1(4)
C4C C3C C5C 109.9(4)
C6C C3C C5C 108.4(4)
C4C C3C C2C 108.1(4)
C6C C3C C2C 111.2(4)
C5C C3C C2C 111.1(4)
C3C C4C H4C1 109.5
C3C C4C H4C2 109.5
H4C1 C4C H4C2 109.5
C3C C4C H4C3 109.5
H4C1 C4C H4C3 109.5
H4C2 C4C H4C3 109.5
C3C C5C H5C1 109.5
C3C C5C H5C2 109.5
H5C1 C5C H5C2 109.5
C3C C5C H5C3 109.5
H5C1 C5C H5C3 109.5
H5C2 C5C H5C3 109.5
C3C C6C H6C1 109.5
C3C C6C H6C2 109.5
H6C1 C6C H6C2 109.5
C3C C6C H6C3 109.5
H6C1 C6C H6C3 109.5
H6C2 C6C H6C3 109.5
C2C C7C C8C 124.7(4)
C2C C7C H7C 117.7
C8C C7C H7C 117.7
C13C C8C C7C 116.9(4)
C13C C8C C9C 122.0(4)
C7C C8C C9C 121.1(4)
C10C C9C C11C 112.5(5)
C10C C9C C8C 110.7(5)
C11C C9C C8C 112.2(4)
C10C C9C C12C 108.1(5)
C11C C9C C12C 105.2(5)
C8C C9C C12C 107.7(4)
C9C C10C H10G 109.5
C9C C10C H10H 109.5
H10G C10C H10H 109.5
C9C C10C H10I 109.5
H10G C10C H10I 109.5
H10H C10C H10I 109.5
C9C C11C H11G 109.5
C9C C11C H11H 109.5
H11G C11C H11H 109.5
C9C C11C H11I 109.5
H11G C11C H11I 109.5
H11H C11C H11I 109.5
C9C C12C H12G 109.5
C9C C12C H12H 109.5
H12G C12C H12H 109.5
C9C C12C H12I 109.5
H12G C12C H12I 109.5
H12H C12C H12I 109.5
C8C C13C C14C 120.7(4)
C8C C13C H13C 119.6
C14C C13C H13C 119.6
C1C C14C C13C 121.5(4)
C1C C14C C15C 121.7(4)
C13C C14C C15C 116.9(4)
N1C C15C C14C 125.1(4)
N1C C15C H15C 117.4
C14C C15C H15C 117.4
N1C C16C C17C 104.8(4)
N1C C16C H16G 110.8
C17C C16C H16G 110.8
N1C C16C H16H 110.8
C17C C16C H16H 110.8
H16G C16C H16H 108.9
N2C C17C C16C 106.9(4)
N2C C17C H17G 110.3
C16C C17C H17G 110.3
N2C C17C H17H 110.3
C16C C17C H17H 110.3
H17G C17C H17H 108.6
N2C C18C C19C 125.0(4)
N2C C18C H18C 117.5
C19C C18C H18C 117.5
C20C C19C C32C 121.6(4)
C20C C19C C18C 121.4(4)
C32C C19C C18C 117.0(4)
O2C C20C C19C 120.9(4)
O2C C20C C21C 120.9(4)
C19C C20C C21C 118.1(4)
C26C C21C C20C 117.5(4)
C26C C21C C22C 121.1(4)
C20C C21C C22C 121.4(4)
C25C C22C C21C 112.3(4)
C25C C22C C24C 107.5(4)
C21C C22C C24C 109.8(4)
C25C C22C C23C 107.4(4)
C21C C22C C23C 109.7(4)
C24C C22C C23C 110.2(4)
C22C C23C H23G 109.5
C22C C23C H23H 109.5
H23G C23C H23H 109.5
C22C C23C H23I 109.5
H23G C23C H23I 109.5
H23H C23C H23I 109.5
C22C C24C H24G 109.5
C22C C24C H24H 109.5
H24G C24C H24H 109.5
C22C C24C H24I 109.5
H24G C24C H24I 109.5
H24H C24C H24I 109.5
C22C C25C H25G 109.5
C22C C25C H25H 109.5
H25G C25C H25H 109.5
C22C C25C H25I 109.5
H25G C25C H25I 109.5
H25H C25C H25I 109.5
C21C C26C C27C 125.1(4)
C21C C26C H26C 117.5
C27C C26C H26C 117.5
C32C C27C C26C 116.6(4)
C32C C27C C28C 123.1(4)
C26C C27C C28C 120.2(4)
C31C C28C C29C 108.9(4)
C31C C28C C27C 111.9(4)
C29C C28C C27C 108.0(4)
C31C C28C C30C 108.5(4)
C29C C28C C30C 109.5(4)
C27C C28C C30C 110.1(4)
C28C C29C H29G 109.5
C28C C29C H29H 109.5
H29G C29C H29H 109.5
C28C C29C H29I 109.5
H29G C29C H29I 109.5
H29H C29C H29I 109.5
C28C C30C H30G 109.5
C28C C30C H30H 109.5
H30G C30C H30H 109.5
C28C C30C H30I 109.5
H30G C30C H30I 109.5
H30H C30C H30I 109.5
C28C C31C H31G 109.5
C28C C31C H31H 109.5
H31G C31C H31H 109.5
C28C C31C H31I 109.5
H31G C31C H31I 109.5
H31H C31C H31I 109.5
C27C C32C C19C 120.9(4)
C27C C32C H32C 119.5
C19C C32C H32C 119.5
C2T1 C1T1 C7T1 123.4(7)
C2T1 C1T1 C6T1 114.5(8)
C7T1 C1T1 C6T1 122.1(7)
C3T1 C2T1 C1T1 123.6(8)
C3T1 C2T1 H2T1 118.2
C1T1 C2T1 H2T1 118.2
C4T1 C3T1 C2T1 120.3(9)
C4T1 C3T1 H3T1 119.8
C2T1 C3T1 H3T1 119.8
C3T1 C4T1 C5T1 118.5(10)
C3T1 C4T1 H4T1 120.7
C5T1 C4T1 H4T1 120.7
C4T1 C5T1 C6T1 125.7(8)
C4T1 C5T1 H5T1 117.2
C6T1 C5T1 H5T1 117.2
C5T1 C6T1 C1T1 117.3(7)
C5T1 C6T1 H6T1 121.3
C1T1 C6T1 H6T1 121.3
C1T1 C7T1 H7T1 109.5
C1T1 C7T1 H7T2 109.5
H7T1 C7T1 H7T2 109.5
C1T1 C7T1 H7T3 109.5
H7T1 C7T1 H7T3 109.5
H7T2 C7T1 H7T3 109.5
C2T2 C1T2 C6T2 117.5(10)
C2T2 C1T2 C7T2 120.4(10)
C6T2 C1T2 C7T2 122.1(10)
C3T2 C2T2 C1T2 118.9(10)
C3T2 C2T2 H2T2 120.5
C1T2 C2T2 H2T2 120.5
C4T2 C3T2 C2T2 121.9(10)
C4T2 C3T2 H3T2 119.1
C2T2 C3T2 H3T2 119.1
C5T2 C4T2 C3T2 121.4(9)
C5T2 C4T2 H4T2 119.3
C3T2 C4T2 H4T2 119.3
C4T2 C5T2 C6T2 120.3(9)
C4T2 C5T2 H5T2 119.9
C6T2 C5T2 H5T2 119.9
C5T2 C6T2 C1T2 120.0(9)
C5T2 C6T2 H6T2 120.0
C1T2 C6T2 H6T2 120.0
C1T2 C7T2 H7T4 109.5
C1T2 C7T2 H7T5 109.5
H7T4 C7T2 H7T5 109.5
C1T2 C7T2 H7T6 109.5
H7T4 C7T2 H7T6 109.5
H7T5 C7T2 H7T6 109.5
C6T3 C1T3 C2T3 115.0(10)
C6T3 C1T3 C7T3 122.6(10)
C2T3 C1T3 C7T3 122.4(10)
C3T3 C2T3 C1T3 121.1(11)
C3T3 C2T3 H2T3 119.4
C1T3 C2T3 H2T3 119.4
C4T3 C3T3 C2T3 121.2(12)
C4T3 C3T3 H3T3 119.4
C2T3 C3T3 H3T3 119.4
C5T3 C4T3 C3T3 119.8(12)
C5T3 C4T3 H4T3 120.1
C3T3 C4T3 H4T3 120.1
C4T3 C5T3 C6T3 122.7(11)
C4T3 C5T3 H5T3 118.6
C6T3 C5T3 H5T3 118.6
C5T3 C6T3 C1T3 120.2(10)
C5T3 C6T3 H6T3 119.9
C1T3 C6T3 H6T3 119.9
C1T3 C7T3 H7T7 109.5
C1T3 C7T3 H7T8 109.5
H7T7 C7T3 H7T8 109.5
C1T3 C7T3 H7T9 109.5
H7T7 C7T3 H7T9 109.5
H7T8 C7T3 H7T9 109.5

loop_
_geom_bond_atom_site_label_1
_geom_bond_atom_site_label_2
_geom_bond_distance
P1P O1P 1.476(3)
P1P O2P 1.480(3)
P1P O4P 1.559(3)
P1P O3P 1.567(3)
O1P Al1A 1.847(3)
O2P Al1B 1.882(3)
O3P C1P 1.437(6)
O4P C2P 1.445(6)
C1P H1P1 0.9800
C1P H1P2 0.9800
C1P H1P3 0.9800
C2P H2P1 0.9800
C2P H2P2 0.9800
C2P H2P3 0.9800
P2P O5P 1.468(4)
P2P O6P 1.531(4)
P2P O8P 1.554(4)
P2P O7P 1.575(5)
P2P' O6P 1.158(10)
P2P' O5P' 1.484(16)
P2P' O8P' 1.566(17)
P2P' O7P' 1.598(16)
O5P Al1B 1.922(4)
O5P' Al1B 2.170(14)
O6P Al1C 1.798(4)
O7P C3P 1.240(15)
O8P C4P 1.552(14)
C3P H3P1 0.9800
C3P H3P2 0.9800
C3P H3P3 0.9800
C4P H4P1 0.9800
C4P H4P2 0.9800
C4P H4P3 0.9800
O7P' C3P' 1.92(4)
O8P' C4P' 1.87(3)
C3P' H3P4 0.9800
C3P' H3P5 0.9800
C3P' H3P6 0.9800
C4P' H4P4 0.9800
C4P' H4P5 0.9800
C4P' H4P6 0.9800
Al1A O2A 1.795(3)
Al1A O1A 1.808(3)
Al1A N1A 1.989(4)
Al1A N2A 2.008(4)
Al1A O3A 2.038(3)
N1A C15A 1.271(5)
N1A C16A 1.465(6)
N2A C18A 1.277(5)
N2A C17A 1.467(6)
O1A C1A 1.324(5)
O2A C20A 1.324(5)
C1A C2A 1.417(6)
C1A C14A 1.425(6)
C2A C7A 1.391(6)
C2A C3A 1.543(6)
C3A C6A 1.527(6)
C3A C5A 1.535(6)
C3A C4A 1.536(6)
C4A H4A1 0.9800
C4A H4A2 0.9800
C4A H4A3 0.9800
C5A H5A1 0.9800
C5A H5A2 0.9800
C5A H5A3 0.9800
C6A H6A1 0.9800
C6A H6A2 0.9800
C6A H6A3 0.9800
C7A C8A 1.402(6)
C7A H7A 0.9500
C8A C13A 1.371(6)
C8A C9A 1.533(6)
C9A C11A 1.527(6)
C9A C12A 1.533(7)
C9A C10A 1.542(6)
C10A H10A 0.9800
C10A H10B 0.9800
C10A H10C 0.9800
C11A H11A 0.9800
C11A H11B 0.9800
C11A H11C 0.9800
C12A H12A 0.9800
C12A H12B 0.9800
C12A H12C 0.9800
C13A C14A 1.396(6)
C13A H13A 0.9500
C14A C15A 1.433(6)
C15A H15A 0.9500
C16A C17A 1.511(6)
C16A H16A 0.9900
C16A H16B 0.9900
C17A H17A 0.9900
C17A H17B 0.9900
C18A C19A 1.439(6)
C18A H18A 0.9500
C19A C32A 1.407(6)
C19A C20A 1.418(6)
C20A C21A 1.418(6)
C21A C26A 1.403(6)
C21A C22A 1.529(7)
C22A C24A 1.526(6)
C22A C25A 1.542(6)
C22A C23A 1.549(6)
C23A H23A 0.9800
C23A H23B 0.9800
C23A H23C 0.9800
C24A H24A 0.9800
C24A H24B 0.9800
C24A H24C 0.9800
C25A H25A 0.9800
C25A H25B 0.9800
C25A H25C 0.9800
C26A C27A 1.401(7)
C26A H26A 0.9500
C27A C32A 1.358(7)
C27A C28A 1.550(7)
C28A C29A 1.506(7)
C28A C30A 1.508(8)
C28A C31A 1.554(8)
C29A H29A 0.9800
C29A H29B 0.9800
C29A H29C 0.9800
C30A H30A 0.9800
C30A H30B 0.9800
C30A H30C 0.9800
C31A H31A 0.9800
C31A H31B 0.9800
C31A H31C 0.9800
C32A H32A 0.9500
O3A C33A 1.384(6)
C33A H33A 0.9800
C33A H33B 0.9800
C33A H33C 0.9800
Al1B O1B 1.801(3)
Al1B O2B 1.813(3)
Al1B N1B 1.997(4)
Al1B N2B 2.005(4)
N1B C15B 1.279(6)
N1B C16D 1.43(4)
N1B C16B 1.483(10)
N2B C18B 1.279(6)
N2B C17B 1.463(6)
N2B C17D 1.81(2)
O1B C1B 1.318(5)
O2B C20B 1.310(5)
C1B C14B 1.419(6)
C1B C2B 1.422(6)
C2B C7B 1.380(6)
C2B C3B 1.537(7)
C3B C4B 1.526(7)
C3B C5B 1.541(7)
C3B C6B 1.542(7)
C4B H4B1 0.9800
C4B H4B2 0.9800
C4B H4B3 0.9800
C5B H5B1 0.9800
C5B H5B2 0.9800
C5B H5B3 0.9800
C6B H6B1 0.9800
C6B H6B2 0.9800
C6B H6B3 0.9800
C7B C8B 1.402(7)
C7B H7B 0.9500
C8B C13B 1.385(7)
C8B C9B 1.524(7)
C9B C11B 1.495(7)
C9B C12B 1.501(7)
C9B C10B 1.582(7)
C10B H10D 0.9800
C10B H10E 0.9800
C10B H10F 0.9800
C11B H11D 0.9800
C11B H11E 0.9800
C11B H11F 0.9800
C12B H12D 0.9800
C12B H12E 0.9800
C12B H12F 0.9800
C13B C14B 1.414(6)
C13B H13B 0.9500
C14B C15B 1.452(6)
C15B H15B 0.9500
C16B C17B 1.519(11)
C16B H16C 0.9900
C16B H16D 0.9900
C17B H17C 0.9900
C17B H17D 0.9900
C16D C17D 1.47(3)
C16D H16E 0.9900
C16D H16F 0.9900
C17D H17E 0.9900
C17D H17F 0.9900
C18B C19B 1.431(6)
C18B H18B 0.9500
C19B C32B 1.405(6)
C19B C20B 1.421(6)
C20B C21B 1.426(6)
C21B C26B 1.376(6)
C21B C22B 1.554(6)
C22B C23B 1.521(7)
C22B C25B 1.526(6)
C22B C24B 1.554(7)
C23B H23D 0.9800
C23B H23E 0.9800
C23B H23F 0.9800
C24B H24D 0.9800
C24B H24E 0.9800
C24B H24F 0.9800
C25B H25D 0.9800
C25B H25E 0.9800
C25B H25F 0.9800
C26B C27B 1.401(6)
C26B H26B 0.9500
C27B C32B 1.370(6)
C27B C28B 1.539(6)
C28B C30B 1.529(6)
C28B C29B 1.530(7)
C28B C31B 1.543(6)
C29B H29D 0.9800
C29B H29E 0.9800
C29B H29F 0.9800
C30B H30D 0.9800
C30B H30E 0.9800
C30B H30F 0.9800
C31B H31D 0.9800
C31B H31E 0.9800
C31B H31F 0.9800
C32B H32B 0.9500
Al1C O1C 1.758(3)
Al1C O2C 1.797(3)
Al1C N1C 1.977(4)
Al1C N2C 1.997(4)
N1C C15C 1.283(5)
N1C C16C 1.466(6)
N2C C18C 1.290(5)
N2C C17C 1.474(5)
O1C C1C 1.347(5)
O2C C20C 1.323(5)
C1C C14C 1.402(6)
C1C C2C 1.416(6)
C2C C7C 1.376(6)
C2C C3C 1.554(6)
C3C C4C 1.525(7)
C3C C6C 1.530(7)
C3C C5C 1.539(7)
C4C H4C1 0.9800
C4C H4C2 0.9800
C4C H4C3 0.9800
C5C H5C1 0.9800
C5C H5C2 0.9800
C5C H5C3 0.9800
C6C H6C1 0.9800
C6C H6C2 0.9800
C6C H6C3 0.9800
C7C C8C 1.396(7)
C7C H7C 0.9500
C8C C13C 1.368(6)
C8C C9C 1.539(7)
C9C C10C 1.472(8)
C9C C11C 1.507(8)
C9C C12C 1.591(8)
C10C H10G 0.9800
C10C H10H 0.9800
C10C H10I 0.9800
C11C H11G 0.9800
C11C H11H 0.9800
C11C H11I 0.9800
C12C H12G 0.9800
C12C H12H 0.9800
C12C H12I 0.9800
C13C C14C 1.404(6)
C13C H13C 0.9500
C14C C15C 1.431(6)
C15C H15C 0.9500
C16C C17C 1.494(6)
C16C H16G 0.9900
C16C H16H 0.9900
C17C H17G 0.9900
C17C H17H 0.9900
C18C C19C 1.430(6)
C18C H18C 0.9500
C19C C20C 1.405(6)
C19C C32C 1.424(6)
C20C C21C 1.430(6)
C21C C26C 1.392(6)
C21C C22C 1.534(6)
C22C C25C 1.528(6)
C22C C24C 1.535(7)
C22C C23C 1.539(7)
C23C H23G 0.9800
C23C H23H 0.9800
C23C H23I 0.9800
C24C H24G 0.9800
C24C H24H 0.9800
C24C H24I 0.9800
C25C H25G 0.9800
C25C H25H 0.9800
C25C H25I 0.9800
C26C C27C 1.411(6)
C26C H26C 0.9500
C27C C32C 1.372(6)
C27C C28C 1.535(6)
C28C C31C 1.526(7)
C28C C29C 1.530(7)
C28C C30C 1.541(6)
C29C H29G 0.9800
C29C H29H 0.9800
C29C H29I 0.9800
C30C H30G 0.9800
C30C H30H 0.9800
C30C H30I 0.9800
C31C H31G 0.9800
C31C H31H 0.9800
C31C H31I 0.9800
C32C H32C 0.9500
C1T1 C2T1 1.416(8)
C1T1 C7T1 1.432(6)
C1T1 C6T1 1.450(7)
C2T1 C3T1 1.362(8)
C2T1 H2T1 0.9500
C3T1 C4T1 1.333(8)
C3T1 H3T1 0.9500
C4T1 C5T1 1.346(8)
C4T1 H4T1 0.9500
C5T1 C6T1 1.362(8)
C5T1 H5T1 0.9500
C6T1 H6T1 0.9500
C7T1 H7T1 0.9800
C7T1 H7T2 0.9800
C7T1 H7T3 0.9800
C1T2 C2T2 1.417(8)
C1T2 C6T2 1.420(8)
C1T2 C7T2 1.443(7)
C2T2 C3T2 1.357(9)
C2T2 H2T2 0.9500
C3T2 C4T2 1.343(8)
C3T2 H3T2 0.9500
C4T2 C5T2 1.339(9)
C4T2 H4T2 0.9500
C5T2 C6T2 1.367(9)
C5T2 H5T2 0.9500
C6T2 H6T2 0.9500
C7T2 H7T4 0.9800
C7T2 H7T5 0.9800
C7T2 H7T6 0.9800
C1T3 C6T3 1.421(9)
C1T3 C2T3 1.428(9)
C1T3 C7T3 1.437(7)
C2T3 C3T3 1.368(10)
C2T3 H2T3 0.9500
C3T3 C4T3 1.346(9)
C3T3 H3T3 0.9500
C4T3 C5T3 1.329(9)
C4T3 H4T3 0.9500
C5T3 C6T3 1.369(9)
C5T3 H5T3 0.9500
C6T3 H6T3 0.9500
C7T3 H7T7 0.9800
C7T3 H7T8 0.9800
C7T3 H7T9 0.9800

loop_
_geom_torsion_atom_site_label_1
_geom_torsion_atom_site_label_2
_geom_torsion_atom_site_label_3
_geom_torsion_atom_site_label_4
_geom_torsion
O2P P1P O1P Al1A 90.7(8)
O4P P1P O1P Al1A -147.1(8)
O3P P1P O1P Al1A -33.2(9)
O1P P1P O2P Al1B 124.8(5)
O4P P1P O2P Al1B 0.9(6)
O3P P1P O2P Al1B -114.3(5)
O1P P1P O3P C1P 178.6(4)
O2P P1P O3P C1P 51.4(4)
O4P P1P O3P C1P -64.4(4)
O1P P1P O4P C2P 41.7(4)
O2P P1P O4P C2P 169.3(4)
O3P P1P O4P C2P -72.0(4)
O6P P2P O5P Al1B -89.2(7)
O8P P2P O5P Al1B 36.3(7)
O7P P2P O5P Al1B 153.8(6)
O6P P2P' O5P' Al1B 177.7(14)
O8P' P2P' O5P' Al1B -66.0(17)
O7P' P2P' O5P' Al1B 43.3(18)
O5P' P2P' O6P P2P -80.4(13)
O8P' P2P' O6P P2P 166.7(18)
O7P' P2P' O6P P2P 45.5(11)
O5P' P2P' O6P Al1C -91(5)
O8P' P2P' O6P Al1C 156(4)
O7P' P2P' O6P Al1C 35(5)
O5P P2P O6P P2P' 95.3(13)
O8P P2P O6P P2P' -30.4(12)
O7P P2P O6P P2P' -142.4(13)
O5P P2P O6P Al1C -87.2(6)
O8P P2P O6P Al1C 147.0(5)
O7P P2P O6P Al1C 35.0(6)
O5P P2P O7P C3P -54.6(9)
O6P P2P O7P C3P 177.0(9)
O8P P2P O7P C3P 64.0(9)
O5P P2P O8P C4P -159.3(7)
O6P P2P O8P C4P -27.2(8)
O7P P2P O8P C4P 80.5(7)
O6P P2P' O7P' C3P' -63(2)
O5P' P2P' O7P' C3P' 59(2)
O8P' P2P' O7P' C3P' 172(2)
O6P P2P' O8P' C4P' -100.5(11)
O5P' P2P' O8P' C4P' 149.0(11)
O7P' P2P' O8P' C4P' 33.4(11)
P1P O1P Al1A O2A 6.1(8)
P1P O1P Al1A O1A 103.2(8)
P1P O1P Al1A N1A -165.5(8)
P1P O1P Al1A N2A -85.4(8)
P1P O1P Al1A O3A -147.4(11)
O2A Al1A N1A C15A 127.6(8)
O1A Al1A N1A C15A -13.9(4)
O1P Al1A N1A C15A -108.7(4)
N2A Al1A N1A C15A 160.3(4)
O3A Al1A N1A C15A 73.3(4)
O2A Al1A N1A C16A -49.1(10)
O1A Al1A N1A C16A 169.3(3)
O1P Al1A N1A C16A 74.5(3)
N2A Al1A N1A C16A -16.4(3)
O3A Al1A N1A C16A -103.4(3)
O2A Al1A N2A C18A -16.9(4)
O1A Al1A N2A C18A -157.0(8)
O1P Al1A N2A C18A 79.2(4)
N1A Al1A N2A C18A 168.6(4)
O3A Al1A N2A C18A -106.5(3)
O2A Al1A N2A C17A 165.5(3)
O1A Al1A N2A C17A 25.3(10)
O1P Al1A N2A C17A -98.4(3)
N1A Al1A N2A C17A -9.1(3)
O3A Al1A N2A C17A 75.9(3)
O2A Al1A O1A C1A -153.9(4)
O1P Al1A O1A C1A 109.4(4)
N1A Al1A O1A C1A 19.8(4)
N2A Al1A O1A C1A -14.0(11)
O3A Al1A O1A C1A -64.5(4)
O1A Al1A O2A C20A -162.3(3)
O1P Al1A O2A C20A -66.7(4)
N1A Al1A O2A C20A 56.5(10)
N2A Al1A O2A C20A 24.3(4)
O3A Al1A O2A C20A 110.4(4)
Al1A O1A C1A C2A 165.3(3)
Al1A O1A C1A C14A -15.9(6)
O1A C1A C2A C7A 178.0(4)
C14A C1A C2A C7A -0.7(6)
O1A C1A C2A C3A -2.4(6)
C14A C1A C2A C3A 178.8(4)
C7A C2A C3A C6A 0.9(6)
C1A C2A C3A C6A -178.6(4)
C7A C2A C3A C5A -118.7(4)
C1A C2A C3A C5A 61.8(5)
C7A C2A C3A C4A 120.9(4)
C1A C2A C3A C4A -58.6(5)
C1A C2A C7A C8A 0.3(6)
C3A C2A C7A C8A -179.3(4)
C2A C7A C8A C13A 0.5(6)
C2A C7A C8A C9A -178.6(4)
C13A C8A C9A C11A 118.6(5)
C7A C8A C9A C11A -62.3(5)
C13A C8A C9A C12A -1.1(6)
C7A C8A C9A C12A 178.1(4)
C13A C8A C9A C10A -120.4(5)
C7A C8A C9A C10A 58.8(5)
C7A C8A C13A C14A -0.9(7)
C9A C8A C13A C14A 178.2(4)
C8A C13A C14A C1A 0.5(7)
C8A C13A C14A C15A -177.8(4)
O1A C1A C14A C13A -178.4(4)
C2A C1A C14A C13A 0.4(6)
O1A C1A C14A C15A -0.1(7)
C2A C1A C14A C15A 178.6(4)
C16A N1A C15A C14A -178.0(4)
Al1A N1A C15A C14A 5.4(7)
C13A C14A C15A N1A -177.3(4)
C1A C14A C15A N1A 4.4(7)
C15A N1A C16A C17A -139.7(4)
Al1A N1A C16A C17A 37.2(4)
C18A N2A C17A C16A -146.9(4)
Al1A N2A C17A C16A 30.8(4)
N1A C16A C17A N2A -41.8(5)
C17A N2A C18A C19A -176.4(4)
Al1A N2A C18A C19A 6.0(6)
N2A C18A C19A C32A -178.4(4)
N2A C18A C19A C20A 5.8(7)
Al1A O2A C20A C21A 162.1(3)
Al1A O2A C20A C19A -19.8(6)
C32A C19A C20A O2A -175.7(4)
C18A C19A C20A O2A -0.1(6)
C32A C19A C20A C21A 2.5(6)
C18A C19A C20A C21A 178.0(4)
O2A C20A C21A C26A 176.2(4)
C19A C20A C21A C26A -2.0(6)
O2A C20A C21A C22A -1.1(6)
C19A C20A C21A C22A -179.3(4)
C26A C21A C22A C24A 124.6(4)
C20A C21A C22A C24A -58.2(5)
C26A C21A C22A C25A 4.6(6)
C20A C21A C22A C25A -178.3(4)
C26A C21A C22A C23A -113.6(4)
C20A C21A C22A C23A 63.5(5)
C20A C21A C26A C27A 0.6(7)
C22A C21A C26A C27A 177.8(4)
C21A C26A C27A C32A 0.5(7)
C21A C26A C27A C28A -177.7(4)
C32A C27A C28A C29A 116.6(6)
C26A C27A C28A C29A -65.4(6)
C32A C27A C28A C30A -122.3(6)
C26A C27A C28A C30A 55.8(6)
C32A C27A C28A C31A -3.2(7)
C26A C27A C28A C31A 174.8(5)
C26A C27A C32A C19A -0.1(7)
C28A C27A C32A C19A 178.0(4)
C20A C19A C32A C27A -1.4(7)
C18A C19A C32A C27A -177.3(4)
O2A Al1A O3A C33A -1.5(5)
O1A Al1A O3A C33A -98.1(5)
O1P Al1A O3A C33A 152.1(13)
N1A Al1A O3A C33A 170.3(5)
N2A Al1A O3A C33A 89.9(5)
P1P O2P Al1B O1B -54.6(5)
P1P O2P Al1B O2B 43.3(5)
P1P O2P Al1B O5P 140.9(9)
P1P O2P Al1B N1B -146.3(5)
P1P O2P Al1B N2B 133.0(5)
P1P O2P Al1B O5P' -117.9(12)
P2P O5P Al1B O1B 14.2(6)
P2P O5P Al1B O2B -83.3(6)
P2P O5P Al1B O2P 178.6(7)
P2P O5P Al1B N1B 106.0(6)
P2P O5P Al1B N2B -173.5(6)
P2P O5P Al1B O5P' 53.8(10)
P2P' O5P' Al1B O1B 81.5(15)
P2P' O5P' Al1B O2B -12.9(17)
P2P' O5P' Al1B O2P 147.5(10)
P2P' O5P' Al1B O5P -58.2(14)
P2P' O5P' Al1B N1B 177.2(17)
P2P' O5P' Al1B N2B -106.5(15)
O1B Al1B N1B C15B -3.6(4)
O2B Al1B N1B C15B -174.6(9)
O2P Al1B N1B C15B 89.7(4)
O5P Al1B N1B C15B -100.7(4)
N2B Al1B N1B C15B 174.7(4)
O5P' Al1B N1B C15B -80.0(6)
O1B Al1B N1B C16D -168.0(15)
O2B Al1B N1B C16D 21.0(19)
O2P Al1B N1B C16D -74.7(15)
O5P Al1B N1B C16D 94.9(15)
N2B Al1B N1B C16D 10.3(15)
O5P' Al1B N1B C16D 115.6(16)
O1B Al1B N1B C16B 172.3(5)
O2B Al1B N1B C16B 1.2(12)
O2P Al1B N1B C16B -94.4(5)
O5P Al1B N1B C16B 75.1(5)
N2B Al1B N1B C16B -9.5(5)
O5P' Al1B N1B C16B 95.8(6)
O1B Al1B N2B C18B 176.9(11)
O2B Al1B N2B C18B -14.1(5)
O2P Al1B N2B C18B -107.5(5)
O5P Al1B N2B C18B 74.0(5)
N1B Al1B N2B C18B 164.1(5)
O5P' Al1B N2B C18B 92.9(6)
O1B Al1B N2B C17B -7.0(16)
O2B Al1B N2B C17B 162.1(4)
O2P Al1B N2B C17B 68.7(4)
O5P Al1B N2B C17B -109.8(4)
N1B Al1B N2B C17B -19.7(4)
O5P' Al1B N2B C17B -90.9(6)
O1B Al1B N2B C17D 36.9(16)
O2B Al1B N2B C17D -154.1(7)
O2P Al1B N2B C17D 112.6(7)
O5P Al1B N2B C17D -65.9(7)
N1B Al1B N2B C17D 24.1(7)
O5P' Al1B N2B C17D -47.1(9)
O2B Al1B O1B C1B -174.4(4)
O2P Al1B O1B C1B -80.6(4)
O5P Al1B O1B C1B 96.5(4)
N1B Al1B O1B C1B 7.1(4)
N2B Al1B O1B C1B -5.5(15)
O5P' Al1B O1B C1B 80.2(5)
O1B Al1B O2B C20B -160.0(4)
O2P Al1B O2B C20B 106.1(4)
O5P Al1B O2B C20B -63.0(5)
N1B Al1B O2B C20B 11.0(13)
N2B Al1B O2B C20B 21.5(5)
O5P' Al1B O2B C20B -80.8(6)
Al1B O1B C1B C14B -7.5(6)
Al1B O1B C1B C2B 172.2(3)
O1B C1B C2B C7B 177.3(4)
C14B C1B C2B C7B -3.0(6)
O1B C1B C2B C3B -1.5(6)
C14B C1B C2B C3B 178.3(4)
C7B C2B C3B C4B -118.2(5)
C1B C2B C3B C4B 60.5(6)
C7B C2B C3B C5B 120.4(5)
C1B C2B C3B C5B -60.9(6)
C7B C2B C3B C6B 2.3(7)
C1B C2B C3B C6B -179.0(4)
C1B C2B C7B C8B 0.7(7)
C3B C2B C7B C8B 179.4(4)
C2B C7B C8B C13B 1.5(7)
C2B C7B C8B C9B -177.8(4)
C13B C8B C9B C11B 62.6(6)
C7B C8B C9B C11B -118.1(6)
C13B C8B C9B C12B -63.3(6)
C7B C8B C9B C12B 116.1(5)
C13B C8B C9B C10B -179.4(4)
C7B C8B C9B C10B -0.1(6)
C7B C8B C13B C14B -1.4(6)
C9B C8B C13B C14B 178.0(4)
C8B C13B C14B C1B -0.9(6)
C8B C13B C14B C15B 179.6(4)
O1B C1B C14B C13B -177.1(4)
C2B C1B C14B C13B 3.1(6)
O1B C1B C14B C15B 2.4(6)
C2B C1B C14B C15B -177.3(4)
C16D N1B C15B C14B 166.0(16)
C16B N1B C15B C14B -174.5(5)
Al1B N1B C15B C14B 1.0(6)
C13B C14B C15B N1B 180.0(4)
C1B C14B C15B N1B 0.4(7)
C15B N1B C16B C17B -148.9(5)
C16D N1B C16B C17B -76(6)
Al1B N1B C16B C17B 35.0(7)
C18B N2B C17B C16B -141.1(6)
C17D N2B C17B C16B -41.1(11)
Al1B N2B C17B C16B 42.5(6)
N1B C16B C17B N2B -48.0(7)
C15B N1B C16D C17D 144.9(17)
C16B N1B C16D C17D 29(4)
Al1B N1B C16D C17D -49(3)
N1B C16D C17D N2B 61(2)
C18B N2B C17D C16D 160.8(17)
C17B N2B C17D C16D 55.5(19)
Al1B N2B C17D C16D -55.6(19)
C17B N2B C18B C19B -172.3(5)
C17D N2B C18B C19B 138.4(9)
Al1B N2B C18B C19B 3.7(8)
N2B C18B C19B C32B -174.8(5)
N2B C18B C19B C20B 7.2(8)
Al1B O2B C20B C19B -17.3(7)
Al1B O2B C20B C21B 165.5(3)
C32B C19B C20B O2B -179.4(4)
C18B C19B C20B O2B -1.5(7)
C32B C19B C20B C21B -2.1(7)
C18B C19B C20B C21B 175.8(5)
O2B C20B C21B C26B 179.8(4)
C19B C20B C21B C26B 2.6(7)
O2B C20B C21B C22B 2.3(7)
C19B C20B C21B C22B -174.9(4)
C26B C21B C22B C23B 122.3(5)
C20B C21B C22B C23B -60.2(6)
C26B C21B C22B C25B 2.4(7)
C20B C21B C22B C25B 179.8(4)
C26B C21B C22B C24B -114.5(5)
C20B C21B C22B C24B 63.0(6)
C20B C21B C26B C27B -1.1(7)
C22B C21B C26B C27B 176.4(4)
C21B C26B C27B C32B -1.0(7)
C21B C26B C27B C28B 179.0(4)
C32B C27B C28B C30B 111.0(5)
C26B C27B C28B C30B -69.1(5)
C32B C27B C28B C29B -129.2(4)
C26B C27B C28B C29B 50.7(5)
C32B C27B C28B C31B -9.3(6)
C26B C27B C28B C31B 170.7(4)
C26B C27B C32B C19B 1.5(6)
C28B C27B C32B C19B -178.5(4)
C20B C19B C32B C27B 0.0(7)
C18B C19B C32B C27B -178.0(4)
P2P' O6P Al1C O1C 22(5)
P2P O6P Al1C O1C 13.4(6)
P2P' O6P Al1C O2C -76(4)
P2P O6P Al1C O2C -83.9(5)
P2P' O6P Al1C N1C 113(4)
P2P O6P Al1C N1C 104.9(5)
P2P' O6P Al1C N2C -167(4)
P2P O6P Al1C N2C -175.4(5)
O1C Al1C N1C C15C 8.3(4)
O2C Al1C N1C C15C 105.2(6)
O6P Al1C N1C C15C -103.4(4)
N2C Al1C N1C C15C 153.1(4)
O1C Al1C N1C C16C -171.2(3)
O2C Al1C N1C C16C -74.2(6)
O6P Al1C N1C C16C 77.1(3)
N2C Al1C N1C C16C -26.3(3)
O1C Al1C N2C C18C -109.7(4)
O2C Al1C N2C C18C -18.1(4)
O6P Al1C N2C C18C 84.2(4)
N1C Al1C N2C C18C 175.3(4)
O1C Al1C N2C C17C 74.1(4)
O2C Al1C N2C C17C 165.8(3)
O6P Al1C N2C C17C -92.0(3)
N1C Al1C N2C C17C -0.9(3)
O2C Al1C O1C C1C -175.4(4)
O6P Al1C O1C C1C 80.5(4)
N1C Al1C O1C C1C -13.4(4)
N2C Al1C O1C C1C -85.0(5)
O1C Al1C O2C C20C 173.2(4)
O6P Al1C O2C C20C -74.1(4)
N1C Al1C O2C C20C 76.6(7)
N2C Al1C O2C C20C 29.8(4)
Al1C O1C C1C C14C 12.9(6)
Al1C O1C C1C C2C -168.6(3)
O1C C1C C2C C7C -173.7(4)
C14C C1C C2C C7C 4.8(6)
O1C C1C C2C C3C 4.3(7)
C14C C1C C2C C3C -177.2(4)
C7C C2C C3C C4C 110.7(5)
C1C C2C C3C C4C -67.2(6)
C7C C2C C3C C6C -7.8(6)
C1C C2C C3C C6C 174.3(4)
C7C C2C C3C C5C -128.7(5)
C1C C2C C3C C5C 53.4(6)
C1C C2C C7C C8C -0.8(7)
C3C C2C C7C C8C -178.8(4)
C2C C7C C8C C13C -4.4(8)
C2C C7C C8C C9C 173.5(5)
C13C C8C C9C C10C -124.5(6)
C7C C8C C9C C10C 57.8(7)
C13C C8C C9C C11C 2.2(8)
C7C C8C C9C C11C -175.6(5)
C13C C8C C9C C12C 117.5(6)
C7C C8C C9C C12C -60.3(6)
C7C C8C C13C C14C 5.5(7)
C9C C8C C13C C14C -172.4(5)
O1C C1C C14C C13C 174.7(4)
C2C C1C C14C C13C -3.8(7)
O1C C1C C14C C15C -3.0(7)
C2C C1C C14C C15C 178.5(4)
C8C C13C C14C C1C -1.5(7)
C8C C13C C14C C15C 176.3(4)
C16C N1C C15C C14C 175.8(4)
Al1C N1C C15C C14C -3.6(7)
C1C C14C C15C N1C -0.6(7)
C13C C14C C15C N1C -178.4(4)
C15C N1C C16C C17C -132.6(4)
Al1C N1C C16C C17C 46.9(4)
C18C N2C C17C C16C -150.2(4)
Al1C N2C C17C C16C 26.3(5)
N1C C16C C17C N2C -44.4(5)
C17C N2C C18C C19C 179.9(4)
Al1C N2C C18C C19C 3.8(7)
N2C C18C C19C C20C 9.5(7)
N2C C18C C19C C32C -169.6(4)
Al1C O2C C20C C19C -25.4(7)
Al1C O2C C20C C21C 156.7(4)
C32C C19C C20C O2C 178.6(4)
C18C C19C C20C O2C -0.5(7)
C32C C19C C20C C21C -3.4(7)
C18C C19C C20C C21C 177.5(4)
O2C C20C C21C C26C -176.3(4)
C19C C20C C21C C26C 5.7(7)
O2C C20C C21C C22C 2.1(7)
C19C C20C C21C C22C -175.9(4)
C26C C21C C22C C25C -4.5(6)
C20C C21C C22C C25C 177.1(4)
C26C C21C C22C C24C 115.0(5)
C20C C21C C22C C24C -63.4(6)
C26C C21C C22C C23C -123.8(5)
C20C C21C C22C C23C 57.8(6)
C20C C21C C26C C27C -3.2(7)
C22C C21C C26C C27C 178.3(4)
C21C C26C C27C C32C -1.9(7)
C21C C26C C27C C28C 174.2(4)
C32C C27C C28C C31C -5.8(6)
C26C C27C C28C C31C 178.3(4)
C32C C27C C28C C29C 114.0(5)
C26C C27C C28C C29C -61.9(5)
C32C C27C C28C C30C -126.5(5)
C26C C27C C28C C30C 57.6(6)
C26C C27C C32C C19C 4.4(6)
C28C C27C C32C C19C -171.6(4)
C20C C19C C32C C27C -1.9(7)
C18C C19C C32C C27C 177.2(4)
C7T1 C1T1 C2T1 C3T1 179.6(3)
C6T1 C1T1 C2T1 C3T1 0.3(3)
C1T1 C2T1 C3T1 C4T1 0.6(3)
C2T1 C3T1 C4T1 C5T1 -1.5(6)
C3T1 C4T1 C5T1 C6T1 1.6(8)
C4T1 C5T1 C6T1 C1T1 -0.8(8)
C2T1 C1T1 C6T1 C5T1 -0.2(5)
C7T1 C1T1 C6T1 C5T1 -179.5(4)
C6T2 C1T2 C2T2 C3T2 0.1(3)
C7T2 C1T2 C2T2 C3T2 179.9(3)
C1T2 C2T2 C3T2 C4T2 0.1(3)
C2T2 C3T2 C4T2 C5T2 -0.1(6)
C3T2 C4T2 C5T2 C6T2 -0.1(8)
C4T2 C5T2 C6T2 C1T2 0.2(8)
C2T2 C1T2 C6T2 C5T2 -0.2(6)
C7T2 C1T2 C6T2 C5T2 179.9(5)
C6T3 C1T3 C2T3 C3T3 0.1(3)
C7T3 C1T3 C2T3 C3T3 180.0(3)
C1T3 C2T3 C3T3 C4T3 0.2(3)
C2T3 C3T3 C4T3 C5T3 -0.5(7)
C3T3 C4T3 C5T3 C6T3 0.5(9)
C4T3 C5T3 C6T3 C1T3 -0.3(9)
C2T3 C1T3 C6T3 C5T3 0.0(6)
C7T3 C1T3 C6T3 C5T3 -179.9(5)
